data_1571790
loop_
_publ_author_name
'Jiang, Qing'
'Tang, Hui'
'Peng, Yuchen'
'Hu, Zhenni'
'Zeng, Wangdong'

_publ_section_title
;
 Helical polycyclic hydrocarbons with open-shell singlet ground states and
 ambipolar redox behaviors.
;
_journal_issue 27
_journal_name_full 'Chemical science'
_journal_page_first 10519
_journal_page_last 10528
_journal_paper_doi 10.1039/d4sc02116a
_journal_volume 15
_journal_year 2024
_chemical_formula_moiety '4(C10 H20 K0.5 O4), C64 H44 Cl4 O2'
_chemical_formula_sum 'C104 H124 Cl4 K2 O18'
_chemical_formula_weight 1882.02
_space_group_crystal_system triclinic
_space_group_IT_number 2
_space_group_name_Hall '-P 1'
_space_group_name_H-M_alt 'P -1'
_atom_sites_solution_hydrogens geom
_atom_sites_solution_primary dual
_audit_creation_date 2023-09-19
_audit_creation_method
;
Olex2 1.5
(compiled 2022.04.07 svn.rca3783a0 for OlexSys, GUI svn.r6498)
;
_audit_update_record
;
2024-03-21 deposited with the CCDC.	2024-05-29 downloaded from the CCDC.
;
_cell_angle_alpha 92.321(3)
_cell_angle_beta 107.956(3)
_cell_angle_gamma 112.455(2)
_cell_formula_units_Z 2
_cell_length_a 15.9841(7)
_cell_length_b 17.7180(8)
_cell_length_c 23.9712(10)
_cell_measurement_reflns_used 9033
_cell_measurement_temperature 100.00
_cell_measurement_theta_max 66.76
_cell_measurement_theta_min 2.74
_cell_volume 5871.0(5)
_computing_cell_refinement 'SAINT V8.40B (?, 2016)'
_computing_data_reduction 'SAINT V8.40B (?, 2016)'
_computing_molecular_graphics 'Olex2 1.5 (Dolomanov et al., 2009)'
_computing_publication_material 'Olex2 1.5 (Dolomanov et al., 2009)'
_computing_structure_refinement 'XL  (Sheldrick, 2008)'
_computing_structure_solution 'SHELXT 2018/2 (Sheldrick, 2018)'
_diffrn_ambient_temperature 100.00
_diffrn_measured_fraction_theta_full 0.965
_diffrn_measured_fraction_theta_max 0.965
_diffrn_measurement_device_type 'Bruker APEX-II CCD'
_diffrn_measurement_method '\f and \w scans'
_diffrn_radiation_type CuK\a
_diffrn_radiation_wavelength 1.54178
_diffrn_reflns_av_R_equivalents 0.0704
_diffrn_reflns_av_unetI/netI 0.0599
_diffrn_reflns_Laue_measured_fraction_full 0.965
_diffrn_reflns_Laue_measured_fraction_max 0.965
_diffrn_reflns_limit_h_max 18
_diffrn_reflns_limit_h_min -19
_diffrn_reflns_limit_k_max 20
_diffrn_reflns_limit_k_min -20
_diffrn_reflns_limit_l_max 28
_diffrn_reflns_limit_l_min -26
_diffrn_reflns_number 85059
_diffrn_reflns_point_group_measured_fraction_full 0.965
_diffrn_reflns_point_group_measured_fraction_max 0.965
_diffrn_reflns_theta_full 66.594
_diffrn_reflns_theta_max 66.594
_diffrn_reflns_theta_min 2.743
_diffrn_standards_number 0
_exptl_absorpt_coefficient_mu 1.998
_exptl_absorpt_correction_T_max 0.7528
_exptl_absorpt_correction_T_min 0.5618
_exptl_absorpt_correction_type multi-scan
_exptl_absorpt_process_details
;
SADABS-2016/2 (Bruker,2016/2) was used for absorption correction.
wR2(int) was 0.1396 before and 0.0969 after correction.
The Ratio of minimum to maximum transmission is 0.7463.
The \l/2 correction factor is Not present.
;
_exptl_crystal_colour 'metallic dark black'
_exptl_crystal_colour_lustre metallic
_exptl_crystal_colour_modifier dark
_exptl_crystal_colour_primary black
_exptl_crystal_density_diffrn 1.065
_exptl_crystal_description block
_exptl_crystal_F_000 1996
_exptl_crystal_size_max 0.175
_exptl_crystal_size_mid 0.124
_exptl_crystal_size_min 0.105
_refine_diff_density_max 1.049
_refine_diff_density_min -1.238
_refine_diff_density_rms 0.088
_refine_ls_extinction_method none
_refine_ls_goodness_of_fit_ref 1.041
_refine_ls_hydrogen_treatment constr
_refine_ls_matrix_type full
_refine_ls_number_parameters 1158
_refine_ls_number_reflns 20004
_refine_ls_number_restraints 143
_refine_ls_restrained_S_all 1.054
_refine_ls_R_factor_all 0.1146
_refine_ls_R_factor_gt 0.0961
_refine_ls_shift/su_max 0.003
_refine_ls_shift/su_mean 0.000
_refine_ls_structure_factor_coef Fsqd
_refine_ls_weighting_details 'w=1/[\s^2^(Fo^2^)+(0.1202P)^2^+22.3703P] where P=(Fo^2^+2Fc^2^)/3'
_refine_ls_weighting_scheme calc
_refine_ls_wR_factor_gt 0.2608
_refine_ls_wR_factor_ref 0.2762
_reflns_Friedel_coverage 0.000
_reflns_number_gt 15646
_reflns_number_total 20004
_reflns_threshold_expression 'I > 2\s(I)'
_cod_data_source_file d4sc02116a2.cif
_cod_data_source_block jq1
_cod_depositor_comments 'Adding full bibliography for 1571789--1571792.cif.'
_cod_database_code 1571790
_shelx_shelxl_version_number 2017/1
_shelx_space_group_comment
;
The symmetry employed for this shelxl refinement is uniquely defined
by the following loop, which should always be used as a source of
symmetry information in preference to the above space-group names.
They are only intended as comments.
;
_olex2_refinement_description
;
1. Fixed Uiso
 At 1.2 times of:
  All C(H) groups, All C(H,H) groups
 At 1.5 times of:
  All C(H,H,H) groups
2. Restrained distances
 C03N-C03L
 1.54 with sigma of 0.01
 K02-C03L \\sim K02-C03T
 with sigma of 0.01
 K02-C02V \\sim K02-C030
 with sigma of 0.01
3. Rigid bond restraints
 O017, C03W, C03F, C03Z, C03R
 with sigma for 1-2 distances of 0.01 and sigma for 1-3 distances of 0.01
 O017, C03R, C03Z, C03F, C03W
 with sigma for 1-2 distances of 0.001 and sigma for 1-3 distances of 0.001
 C043, C03Q, C03J, C03C, O009
 with sigma for 1-2 distances of 0.001 and sigma for 1-3 distances of 0.001
4. Uiso/Uaniso restraints and constraints
C03W \\sim C03F \\sim C03Z \\sim C03R: within 2A with sigma of 0.01 and sigma
for terminal atoms of 0.02 within 2A
Uanis(C043) \\sim Ueq, Uanis(C03J) \\sim Ueq, Uanis(C03Z) \\sim Ueq,
Uanis(C03R) \\sim Ueq, Uanis(O017) \\sim Ueq, Uanis(C03F) \\sim Ueq,
Uanis(C033) \\sim Ueq: with sigma of 0.01 and sigma for terminal atoms of 0.02
Uanis(C043) \\sim Ueq, Uanis(C03W) \\sim Ueq: with sigma of 0.001 and sigma for
terminal atoms of 0.002
Uanis(O017) \\sim Ueq, Uanis(C03R) \\sim Ueq, Uanis(C03Z) \\sim Ueq,
Uanis(C03F) \\sim Ueq: with sigma of 0.01 and sigma for terminal atoms of 0.02
5. Rigid body (RIGU) restrains
 C03Q, C043, C03J, C03C, O009, C012
 with sigma for 1-2 distances of 0.01 and sigma for 1-3 distances of 0.02
 C03W, C03F, C03Z, C03R, O017
 with sigma for 1-2 distances of 0.004 and sigma for 1-3 distances of 0.004
6.a Secondary CH2 refined with riding coordinates:
 C01K(H01A,H01C), C01Q(H01E,H01G), C01V(H01H,H01I), C027(H2,H), C02B(H3,HA),
 C02H(H4,HB), C02I(H9,HC), C02K(H02D,H02H), C02L(H02I,H02K), C02M(H02L,H02M),
 C02N(H02N,H02O), C02O(H02P,H02Q), C02P(H02R,H02S), C02Q(H02T,H02U), C02R(H5,
 HD), C02S(H02V,H02W), C02T(H02X,H02Y), C02U(H02Z,HE), C02V(H02,HF), C02W(H02A,
 H02B), C02X(H10,HG), C02Y(H1,HH), C02Z(H11,HI), C030(H03L,H03M), C032(H12,HJ),
 C033(H13,HK), C034(H14,HL), C035(H03N,H03O), C036(H15,HM), C037(H16,HN),
 C038(H03P,H03Q), C03A(H17,HO), C03B(H03A,H03B), C03C(H03C,H03D), C03D(H18,HP),
 C03E(H03R,H03S), C03F(H03,HQ), C03G(H03T,H03U), C03J(H03E,H03F), C03L(H03V,
 H03W), C03N(H03X,H03Y), C03Q(H03J,H03K), C03R(H6,HR), C03T(H03Z,HS), C03W(H7,
 HT), C03Z(H8,HU)
6.b Aromatic/amide H refined with riding coordinates:
 C00N(H00N), C00S(H00S), C01B(H01B), C01D(H01D), C01F(H01F), C01J(H01J),
 C01N(H01N), C01P(H01P), C01S(H01S), C01U(H01U), C01W(H01W), C01Y(H01Y),
 C01Z(H01Z), C020(H020), C021(H021), C022(H022), C023(H023), C024(H024),
 C025(H025), C026(H026), C028(H028), C02C(H02C), C02E(H02E), C02F(H02F),
 C02G(H02G), C02J(H02J)
6.c Idealised Me refined as rotating group:
 C03P(H03G,H03H,H03I), C043(H04A,H04B,H04C)
;
_smtbx_masks_special_details
;
A solvent mask was calculated and 392 electrons were 
found in a volume of 1524\%A^3^ in 1 void per unit cell. 
This is consistent with the presence of 
5[C4OH8] per Asymmetric Unit 
which account for 400 electrons 
per unit cell.
;
_smtbx_masks_void_probe_radius 1.2
_smtbx_masks_void_truncation_radius 1.2
_olex2_submission_special_instructions 'No special instructions were received'

loop_
_space_group_symop_operation_xyz
'x, y, z'
'-x, -y, -z'

loop_
_atom_site_label
_atom_site_type_symbol
_atom_site_fract_x
_atom_site_fract_y
_atom_site_fract_z
_atom_site_U_iso_or_equiv
_atom_site_adp_type
_atom_site_occupancy
_atom_site_site_symmetry_order
_atom_site_calc_flag
_atom_site_refinement_flags_posn
_atom_site_refinement_flags_adp
_atom_site_refinement_flags_occupancy
_atom_site_disorder_assembly
_atom_site_disorder_group
K01 K 0.500000 0.500000 0.500000 0.0405(4) Uani 1 2 d S . P . .
K02 K 0.14203(8) 0.33731(6) 0.75037(5) 0.0400(3) Uani 1 1 d D . . . .
K03 K 1.000000 1.000000 1.000000 0.0500(5) Uani 1 2 d S . P . .
Cl04 Cl 0.79747(10) 0.81200(9) 0.47383(6) 0.0514(4) Uani 1 1 d . . . . .
Cl05 Cl 0.55175(10) 0.37343(8) 0.78879(6) 0.0508(4) Uani 1 1 d . . . . .
Cl06 Cl 1.10976(9) 0.91599(9) 0.67929(6) 0.0508(3) Uani 1 1 d . . . . .
Cl07 Cl 0.73026(10) 0.53507(10) 1.01945(5) 0.0545(4) Uani 1 1 d . . . . .
O008 O 0.8653(2) 0.52133(19) 0.77293(14) 0.0344(7) Uani 1 1 d . . . . .
O009 O 0.9545(3) 0.6276(2) 0.70671(16) 0.0413(7) Uani 1 1 d . U . . .
O00A O 0.5726(2) 0.6267(2) 0.59733(14) 0.0417(8) Uani 1 1 d . . . . .
O00B O 0.5103(2) 0.4577(2) 0.61386(14) 0.0460(9) Uani 1 1 d . . . . .
O00C O 0.2791(3) 0.4996(2) 0.76306(16) 0.0470(9) Uani 1 1 d . . . . .
O00D O -0.0055(3) 0.3152(2) 0.79895(16) 0.0456(9) Uani 1 1 d . . . . .
O00E O 0.0018(3) 0.1778(2) 0.73782(17) 0.0531(10) Uani 1 1 d . . . . .
O00F O 0.4775(3) 0.3380(2) 0.51594(15) 0.0486(9) Uani 1 1 d . . . . .
O00G O 0.1593(3) 0.4622(2) 0.83288(16) 0.0487(9) Uani 1 1 d . . . . .
O00H O 0.2994(3) 0.3639(2) 0.71361(17) 0.0516(10) Uani 1 1 d . . . . .
O00I O 1.1711(3) 1.1362(3) 1.00892(16) 0.0580(12) Uani 1 1 d . . . . .
O00J O 0.1369(3) 0.2079(2) 0.67737(18) 0.0560(10) Uani 1 1 d . . . . .
O00K O 1.1750(3) 0.9830(3) 1.03777(16) 0.0593(11) Uani 1 1 d . . . . .
O00L O 0.9988(3) 0.8410(3) 1.00433(17) 0.0614(12) Uani 1 1 d . . . . .
O00M O 0.9868(3) 0.9701(3) 0.88682(18) 0.0668(13) Uani 1 1 d . . . . .
C00N C 0.7764(3) 0.7945(3) 0.71608(17) 0.0250(9) Uani 1 1 d . . . . .
H00N H 0.731176 0.804934 0.729485 0.030 Uiso 1 1 calc R U . . .
O00O O 0.2604(3) 0.3066(3) 0.8424(2) 0.0645(12) Uani 1 1 d . . . . .
C00P C 0.8034(3) 0.7307(2) 0.73512(17) 0.0233(9) Uani 1 1 d . . . . .
C00Q C 0.8145(3) 0.8433(2) 0.67770(18) 0.0251(9) Uani 1 1 d . . . . .
C00R C 0.6566(3) 0.6406(3) 0.83388(18) 0.0277(9) Uani 1 1 d . . . . .
C00S C 0.7042(3) 0.6958(3) 0.80167(17) 0.0251(9) Uani 1 1 d . . . . .
H00S H 0.696097 0.746052 0.798211 0.030 Uiso 1 1 calc R U . . .
C00T C 0.8676(3) 0.7128(3) 0.71268(18) 0.0261(9) Uani 1 1 d . . . . .
C00U C 0.7630(3) 0.6792(2) 0.77460(17) 0.0246(9) Uani 1 1 d . . . . .
C00V C 0.5950(3) 0.6429(3) 0.86659(18) 0.0306(10) Uani 1 1 d . . . . .
C00W C 0.7938(3) 0.9070(3) 0.64725(19) 0.0278(9) Uani 1 1 d . . . . .
C00X C 0.8463(3) 0.5914(3) 0.76100(19) 0.0290(9) Uani 1 1 d . . . . .
C00Y C 0.8775(3) 0.8225(3) 0.65455(18) 0.0278(9) Uani 1 1 d . . . . .
C00Z C 0.9550(3) 0.8646(3) 0.5752(2) 0.0311(10) Uani 1 1 d . . . . .
C010 C 0.5465(3) 0.6924(3) 0.87293(18) 0.0293(10) Uani 1 1 d . . . . .
C011 C 0.7822(3) 0.6075(3) 0.78502(18) 0.0281(9) Uani 1 1 d . . . . .
C012 C 0.8907(3) 0.6429(3) 0.72854(19) 0.0293(10) Uani 1 1 d . . . . .
C013 C 0.6778(3) 0.5696(3) 0.84338(17) 0.0289(10) Uani 1 1 d . . . . .
C014 C 0.8946(3) 0.8697(3) 0.6091(2) 0.0299(10) Uani 1 1 d . . . . .
C015 C 0.8402(3) 0.9171(3) 0.60278(19) 0.0319(10) Uani 1 1 d . . . . .
C016 C 0.5889(3) 0.5749(3) 0.90018(18) 0.0323(11) Uani 1 1 d . . . . .
O017 O 0.3152(4) 0.4808(4) 0.4690(3) 0.0945(17) Uani 1 1 d . U . . .
C018 C 0.7432(3) 0.9555(3) 0.6523(2) 0.0307(10) Uani 1 1 d . . . . .
C019 C 0.6355(3) 0.5290(3) 0.88460(19) 0.0342(11) Uani 1 1 d . . . . .
C01A C 0.7226(3) 0.9738(3) 0.7056(2) 0.0329(10) Uani 1 1 d . . . . .
C01B C 0.7398(3) 0.5540(3) 0.81973(18) 0.0298(10) Uani 1 1 d . . . . .
H01B H 0.753562 0.506948 0.827035 0.036 Uiso 1 1 calc R U . . .
C01C C 0.5245(3) 0.7477(3) 0.8323(2) 0.0335(11) Uani 1 1 d . . . . .
C01D C 0.9052(3) 0.7597(3) 0.6735(2) 0.0299(10) Uani 1 1 d . . . . .
H01D H 0.949719 0.748519 0.659732 0.036 Uiso 1 1 calc R U . . .
O01E O 0.0180(4) 0.3643(4) 0.6545(2) 0.0851(16) Uani 1 1 d . . . . .
C01F C 0.5415(3) 0.5648(3) 0.9427(2) 0.0365(11) Uani 1 1 d . . . . .
H01F H 0.533518 0.518838 0.962752 0.044 Uiso 1 1 calc R U . . .
C01G C 0.6437(3) 0.4536(3) 0.9050(2) 0.0348(11) Uani 1 1 d . . . . .
C01H C 0.9195(4) 0.8407(3) 0.5125(2) 0.0387(11) Uani 1 1 d . . . . .
C01I C 0.5099(3) 0.6870(3) 0.9210(2) 0.0379(12) Uani 1 1 d . . . . .
C01J C 0.8240(4) 0.9688(3) 0.5602(2) 0.0353(11) Uani 1 1 d . . . . .
H01J H 0.856540 0.978468 0.532330 0.042 Uiso 1 1 calc R U . . .
C01K C 0.7918(4) 0.4483(3) 0.7317(2) 0.0402(11) Uani 1 1 d . . . . .
H01A H 0.801940 0.447767 0.692989 0.048 Uiso 1 1 calc R U . . .
H01C H 0.727499 0.448269 0.724952 0.048 Uiso 1 1 calc R U . . .
C01L C 1.0529(4) 0.8807(3) 0.6021(2) 0.0397(12) Uani 1 1 d . . . . .
C01M C 0.6132(4) 0.3810(3) 0.8645(2) 0.0419(12) Uani 1 1 d . . . . .
C01N C 0.7684(3) 0.9593(3) 0.7613(2) 0.0336(10) Uani 1 1 d . . . . .
H01N H 0.809979 0.931911 0.764140 0.040 Uiso 1 1 calc R U . . .
C01P C 0.5288(3) 0.7407(3) 0.7741(2) 0.0345(11) Uani 1 1 d . . . . .
H01P H 0.546068 0.699295 0.761059 0.041 Uiso 1 1 calc R U . . .
C01Q C 0.5518(4) 0.5993(4) 0.6488(2) 0.0449(13) Uani 1 1 d . . . . .
H01E H 0.482291 0.582297 0.641845 0.054 Uiso 1 1 calc R U . . .
H01G H 0.589674 0.644989 0.683645 0.054 Uiso 1 1 calc R U . . .
C01R C 0.6643(4) 1.0184(3) 0.7036(2) 0.0411(12) Uani 1 1 d . . . . .
C01S C 0.9763(4) 0.8345(3) 0.4805(2) 0.0437(13) Uani 1 1 d . . . . .
H01S H 0.949308 0.818981 0.438296 0.052 Uiso 1 1 calc R U . . .
C01T C 0.7205(4) 0.9990(3) 0.6052(2) 0.0388(11) Uani 1 1 d . . . . .
C01U C 0.5082(4) 0.6204(3) 0.9542(2) 0.0421(13) Uani 1 1 d . . . . .
H01U H 0.482541 0.615819 0.985413 0.051 Uiso 1 1 calc R U . . .
C01V C 0.5776(4) 0.5279(4) 0.6604(2) 0.0450(13) Uani 1 1 d . . . . .
H01H H 0.644203 0.542243 0.661191 0.054 Uiso 1 1 calc R U . . .
H01I H 0.574657 0.514238 0.699607 0.054 Uiso 1 1 calc R U . . .
C01W C 0.7552(4) 0.9832(3) 0.8118(2) 0.0439(13) Uani 1 1 d . . . . .
H01W H 0.788032 0.973016 0.849073 0.053 Uiso 1 1 calc R U . . .
C01X C 0.4888(3) 0.8037(3) 0.8482(2) 0.0406(12) Uani 1 1 d . . . . .
C01Y C 0.5082(4) 0.7929(3) 0.7363(2) 0.0424(12) Uani 1 1 d . . . . .
H01Y H 0.513967 0.788640 0.698128 0.051 Uiso 1 1 calc R U . . .
C01Z C 0.7619(4) 1.0040(3) 0.5599(2) 0.0424(12) Uani 1 1 d . . . . .
H01Z H 0.745600 1.032692 0.528577 0.051 Uiso 1 1 calc R U . . .
C020 C 0.4748(4) 0.7437(3) 0.9349(2) 0.0455(13) Uani 1 1 d . . . . .
H020 H 0.454785 0.740431 0.968453 0.055 Uiso 1 1 calc R U . . .
C021 C 0.4790(4) 0.8523(4) 0.7539(3) 0.0516(14) Uani 1 1 d . . . . .
H021 H 0.466890 0.889491 0.728390 0.062 Uiso 1 1 calc R U . . .
C022 C 0.6289(4) 1.0476(4) 0.6505(3) 0.0501(14) Uani 1 1 d . . . . .
H022 H 0.583955 1.071467 0.647380 0.060 Uiso 1 1 calc R U . . .
C023 C 1.1102(4) 0.8735(4) 0.5711(3) 0.0497(14) Uani 1 1 d . . . . .
H023 H 1.175834 0.883978 0.591566 0.060 Uiso 1 1 calc R U . . .
C024 C 1.0698(4) 0.8505(3) 0.5094(2) 0.0470(13) Uani 1 1 d . . . . .
H024 H 1.108548 0.846019 0.487361 0.056 Uiso 1 1 calc R U . . .
C025 C 0.6600(4) 1.0411(3) 0.6048(3) 0.0467(13) Uani 1 1 d . . . . .
H025 H 0.640789 1.065288 0.571199 0.056 Uiso 1 1 calc R U . . .
C026 C 0.6933(4) 1.0228(3) 0.8084(3) 0.0506(14) Uani 1 1 d . . . . .
H026 H 0.682447 1.037866 0.843216 0.061 Uiso 1 1 calc R U . . .
C027 C 0.4110(4) 0.2740(4) 0.4661(2) 0.0494(14) Uani 1 1 d . . . . .
H2 H 0.344129 0.267459 0.459338 0.059 Uiso 1 1 calc R U . . .
H H 0.414698 0.220473 0.473156 0.059 Uiso 1 1 calc R U . . .
C028 C 0.4681(4) 0.8562(4) 0.8080(3) 0.0518(14) Uani 1 1 d . . . . .
H028 H 0.446036 0.895193 0.819144 0.062 Uiso 1 1 calc R U . . .
C02A C 0.6831(4) 0.4487(4) 0.9634(2) 0.0452(13) Uani 1 1 d . . . . .
C02B C 0.5614(4) 0.7008(4) 0.5867(2) 0.0451(13) Uani 1 1 d . . . . .
H3 H 0.603238 0.745194 0.622143 0.054 Uiso 1 1 calc R U . . .
HA H 0.493488 0.691819 0.578958 0.054 Uiso 1 1 calc R U . . .
C02C C 0.6494(4) 1.0395(3) 0.7562(3) 0.0496(14) Uani 1 1 d . . . . .
H02C H 0.607334 1.066082 0.754431 0.060 Uiso 1 1 calc R U . . .
C02E C 0.6260(4) 0.3104(4) 0.8809(3) 0.0566(15) Uani 1 1 d . . . . .
H02E H 0.608233 0.264141 0.851543 0.068 Uiso 1 1 calc R U . . .
C02F C 0.6646(5) 0.3091(4) 0.9405(3) 0.0577(16) Uani 1 1 d . . . . .
H02F H 0.670463 0.260494 0.952772 0.069 Uiso 1 1 calc R U . . .
C02G C 0.6944(4) 0.3776(4) 0.9817(3) 0.0513(15) Uani 1 1 d . . . . .
H02G H 0.722847 0.377452 1.022867 0.062 Uiso 1 1 calc R U . . .
C02H C 0.5365(4) 0.3891(4) 0.6195(2) 0.0527(15) Uani 1 1 d . . . . .
H4 H 0.537557 0.372271 0.658486 0.063 Uiso 1 1 calc R U . . .
HB H 0.601970 0.405490 0.617609 0.063 Uiso 1 1 calc R U . . .
C02I C 1.0298(5) 1.0336(4) 0.8568(3) 0.0622(18) Uani 1 1 d . . . . .
H9 H 1.092762 1.075271 0.884554 0.075 Uiso 1 1 calc R U . . .
HC H 0.987123 1.061927 0.840950 0.075 Uiso 1 1 calc R U . . .
C02J C 0.4681(4) 0.8038(4) 0.9019(3) 0.0509(14) Uani 1 1 d . . . . .
H02J H 0.449968 0.844862 0.914537 0.061 Uiso 1 1 calc R U . . .
C02K C 0.0278(4) 0.3670(4) 0.8543(2) 0.0547(15) Uani 1 1 d . . . . .
H02D H 0.071526 0.350104 0.885033 0.066 Uiso 1 1 calc R U . . .
H02H H -0.027622 0.361718 0.866626 0.066 Uiso 1 1 calc R U . . .
C02L C -0.0847(4) 0.1794(4) 0.7420(3) 0.0630(18) Uani 1 1 d . . . . .
H02I H -0.131599 0.122228 0.739583 0.076 Uiso 1 1 calc R U . . .
H02K H -0.114278 0.202649 0.708504 0.076 Uiso 1 1 calc R U . . .
C02M C 0.2131(5) 0.5438(4) 0.8265(3) 0.0572(16) Uani 1 1 d . . . . .
H02L H 0.229597 0.583366 0.862614 0.069 Uiso 1 1 calc R U . . .
H02M H 0.173372 0.558790 0.791977 0.069 Uiso 1 1 calc R U . . .
C02N C 0.0800(4) 0.4542(4) 0.8492(3) 0.0532(14) Uani 1 1 d . . . . .
H02N H 0.035937 0.471146 0.818862 0.064 Uiso 1 1 calc R U . . .
H02O H 0.102406 0.490961 0.887845 0.064 Uiso 1 1 calc R U . . .
C02O C 0.3648(4) 0.5063(4) 0.7520(3) 0.0568(16) Uani 1 1 d . . . . .
H02P H 0.409490 0.497412 0.787521 0.068 Uiso 1 1 calc R U . . .
H02Q H 0.398059 0.562639 0.744564 0.068 Uiso 1 1 calc R U . . .
C02P C -0.0617(5) 0.2308(4) 0.7991(3) 0.0591(16) Uani 1 1 d . . . . .
H02R H -0.122244 0.225469 0.804966 0.071 Uiso 1 1 calc R U . . .
H02S H -0.025289 0.211505 0.832382 0.071 Uiso 1 1 calc R U . . .
C02Q C 0.3030(4) 0.5505(4) 0.8174(3) 0.0542(15) Uani 1 1 d . . . . .
H02T H 0.342362 0.608918 0.816421 0.065 Uiso 1 1 calc R U . . .
H02U H 0.341515 0.532888 0.850741 0.065 Uiso 1 1 calc R U . . .
C02R C 0.4655(5) 0.3181(4) 0.5705(2) 0.0586(16) Uani 1 1 d . . . . .
H5 H 0.476236 0.267499 0.578342 0.070 Uiso 1 1 calc R U . . .
HD H 0.398952 0.307285 0.568258 0.070 Uiso 1 1 calc R U . . .
C02S C -0.0160(5) 0.1258(4) 0.6850(3) 0.0624(17) Uani 1 1 d . . . . .
H02V H -0.045524 0.146102 0.649583 0.075 Uiso 1 1 calc R U . . .
H02W H -0.061521 0.068460 0.683647 0.075 Uiso 1 1 calc R U . . .
C02T C 0.3395(5) 0.4441(4) 0.7001(3) 0.0596(16) Uani 1 1 d . . . . .
H02X H 0.292016 0.450786 0.664961 0.071 Uiso 1 1 calc R U . . .
H02Y H 0.397892 0.451779 0.690551 0.071 Uiso 1 1 calc R U . . .
C02U C 0.3632(5) 0.3408(4) 0.8658(3) 0.0633(17) Uani 1 1 d . . . . .
H02Z H 0.389017 0.385167 0.900837 0.076 Uiso 1 1 calc R U . . .
HE H 0.390583 0.363988 0.835261 0.076 Uiso 1 1 calc R U . . .
C02V C 0.2304(5) 0.2176(4) 0.6826(3) 0.0612(17) Uani 1 1 d D . . . .
H02 H 0.227042 0.173035 0.654583 0.073 Uiso 1 1 calc R U . . .
HF H 0.265678 0.213912 0.723646 0.073 Uiso 1 1 calc R U . . .
C02W C 0.7954(4) 0.3718(3) 0.7563(3) 0.0561(15) Uani 1 1 d . . . . .
H02A H 0.792714 0.376057 0.796974 0.067 Uiso 1 1 calc R U . . .
H02B H 0.857714 0.369770 0.759411 0.067 Uiso 1 1 calc R U . . .
C02X C 1.1720(5) 1.2136(4) 1.0253(3) 0.069(2) Uani 1 1 d . . . . .
H10 H 1.229906 1.258729 1.022376 0.083 Uiso 1 1 calc R U . . .
HG H 1.174449 1.220456 1.067031 0.083 Uiso 1 1 calc R U . . .
C02Y C 0.3863(5) 0.2685(4) 0.8832(3) 0.0608(16) Uani 1 1 d . . . . .
H1 H 0.387143 0.236127 0.848861 0.073 Uiso 1 1 calc R U . . .
HH H 0.449366 0.287074 0.916043 0.073 Uiso 1 1 calc R U . . .
C02Z C 1.1672(5) 0.9020(5) 1.0239(3) 0.0680(19) Uani 1 1 d . . . . .
H11 H 1.229145 0.898878 1.045440 0.082 Uiso 1 1 calc R U . . .
HI H 1.152275 0.887455 0.980551 0.082 Uiso 1 1 calc R U . . .
C030 C 0.2819(5) 0.3002(4) 0.6688(3) 0.0641(17) Uani 1 1 d D . . . .
H03L H 0.344015 0.304542 0.665942 0.077 Uiso 1 1 calc R U . . .
H03M H 0.242219 0.306330 0.629831 0.077 Uiso 1 1 calc R U . . .
C032 C 1.0435(5) 0.9914(4) 0.8068(3) 0.0683(19) Uani 1 1 d . . . . .
H12 H 0.989927 0.980364 0.768802 0.082 Uiso 1 1 calc R U . . .
HJ H 1.105404 1.025892 0.801981 0.082 Uiso 1 1 calc R U . . .
C033 C 0.9757(5) 0.8923(4) 0.8587(2) 0.0635(18) Uani 1 1 d . U . . .
H13 H 0.908373 0.860299 0.831253 0.076 Uiso 1 1 calc R U . . .
HK H 0.992130 0.858859 0.888890 0.076 Uiso 1 1 calc R U . . .
C034 C 1.0880(5) 0.8424(4) 1.0418(3) 0.0665(18) Uani 1 1 d . . . . .
H14 H 1.086872 0.786194 1.037249 0.080 Uiso 1 1 calc R U . . .
HL H 1.098866 0.860448 1.084024 0.080 Uiso 1 1 calc R U . . .
C035 C 0.0764(6) 0.1264(4) 0.6844(3) 0.0659(19) Uani 1 1 d . . . . .
H03N H 0.109786 0.112862 0.722240 0.079 Uiso 1 1 calc R U . . .
H03O H 0.063956 0.083964 0.651174 0.079 Uiso 1 1 calc R U . . .
C036 C 1.2566(5) 1.1278(4) 1.0448(3) 0.072(2) Uani 1 1 d . . . . .
H15 H 1.262384 1.134122 1.087191 0.086 Uiso 1 1 calc R U . . .
HM H 1.314487 1.171859 1.040966 0.086 Uiso 1 1 calc R U . . .
C037 C 0.9178(5) 0.7821(4) 1.0156(3) 0.067(2) Uani 1 1 d . . . . .
H16 H 0.924214 0.795304 1.057680 0.080 Uiso 1 1 calc R U . . .
HN H 0.914503 0.725495 1.008243 0.080 Uiso 1 1 calc R U . . .
C038 C 0.2293(5) 0.2528(5) 0.8797(3) 0.0674(18) Uani 1 1 d . . . . .
H03P H 0.165486 0.207154 0.857317 0.081 Uiso 1 1 calc R U . . .
H03Q H 0.223502 0.282908 0.913026 0.081 Uiso 1 1 calc R U . . .
C03A C 1.2511(5) 1.0451(5) 1.0250(3) 0.070(2) Uani 1 1 d . . . . .
H17 H 1.238871 1.036392 0.981667 0.084 Uiso 1 1 calc R U . . .
HO H 1.313189 1.041835 1.046115 0.084 Uiso 1 1 calc R U . . .
C03B C 0.7133(5) 0.2920(4) 0.7180(4) 0.072(2) Uani 1 1 d . . . . .
H03A H 0.716960 0.244924 0.737894 0.087 Uiso 1 1 calc R U . . .
H03B H 0.651172 0.294260 0.715070 0.087 Uiso 1 1 calc R U . . .
C03C C 1.0458(5) 0.6479(5) 0.7506(3) 0.074(2) Uani 1 1 d . U . . .
H03C H 1.087912 0.639961 0.730221 0.089 Uiso 1 1 calc R U . . .
H03D H 1.037421 0.606785 0.777447 0.089 Uiso 1 1 calc R U . . .
C03D C 1.0441(7) 0.9138(5) 0.8250(3) 0.082(2) Uani 1 1 d . . . . .
H18 H 1.109622 0.921764 0.850840 0.098 Uiso 1 1 calc R U . . .
HP H 1.020941 0.870030 0.789976 0.098 Uiso 1 1 calc R U . . .
C03E C -0.0164(7) 0.4275(6) 0.5726(3) 0.085(2) Uani 1 1 d . . . . .
H03R H 0.041584 0.475620 0.572726 0.102 Uiso 1 1 calc R U . . .
H03S H -0.064002 0.407456 0.531461 0.102 Uiso 1 1 calc R U . . .
C03F C 0.1636(7) 0.3847(5) 0.4609(4) 0.090(2) Uani 1 1 d . U . . .
H03 H 0.097263 0.373795 0.434586 0.108 Uiso 1 1 calc R U . . .
HQ H 0.164016 0.333067 0.474923 0.108 Uiso 1 1 calc R U . . .
C03G C 0.3037(5) 0.2189(5) 0.9031(4) 0.075(2) Uani 1 1 d . . . . .
H03T H 0.277185 0.159104 0.886348 0.089 Uiso 1 1 calc R U . . .
H03U H 0.325418 0.226038 0.947119 0.089 Uiso 1 1 calc R U . . .
C03J C 1.0966(5) 0.7282(5) 0.7868(4) 0.088(2) Uani 1 1 d . U . . .
H03E H 1.054521 0.735441 0.807462 0.105 Uiso 1 1 calc R U . . .
H03F H 1.103254 0.769042 0.759632 0.105 Uiso 1 1 calc R U . . .
C03L C -0.0023(7) 0.4373(6) 0.6708(3) 0.089(2) Uani 1 1 d D . . . .
H03V H -0.038711 0.424827 0.698524 0.106 Uiso 1 1 calc R U . . .
H03W H 0.058730 0.487325 0.689994 0.106 Uiso 1 1 calc R U . . .
C03N C -0.0594(6) 0.4499(6) 0.6150(3) 0.083(2) Uani 1 1 d D . . . .
H03X H -0.051463 0.508251 0.616839 0.099 Uiso 1 1 calc R U . . .
H03Y H -0.128860 0.412793 0.603720 0.099 Uiso 1 1 calc R U . . .
C03P C 0.7141(7) 0.2761(5) 0.6563(4) 0.089(3) Uani 1 1 d . . . . .
H03G H 0.662762 0.221628 0.635226 0.134 Uiso 1 1 calc R U . . .
H03H H 0.776848 0.277070 0.658706 0.134 Uiso 1 1 calc R U . . .
H03I H 0.703261 0.319216 0.634666 0.134 Uiso 1 1 calc R U . . .
C03Q C 1.1945(5) 0.7525(6) 0.8330(4) 0.093(3) Uani 1 1 d . U . . .
H03J H 1.192142 0.704842 0.853671 0.112 Uiso 1 1 calc R U . . .
H03K H 1.240450 0.759632 0.811800 0.112 Uiso 1 1 calc R U . . .
C03R C 0.2829(6) 0.5216(6) 0.5018(4) 0.091(2) Uani 1 1 d . U . . .
H6 H 0.261150 0.560672 0.479750 0.109 Uiso 1 1 calc R U . . .
HR H 0.334198 0.552682 0.540520 0.109 Uiso 1 1 calc R U . . .
C03T C 0.0107(8) 0.3565(7) 0.5984(3) 0.106(3) Uani 1 1 d D . . . .
H03Z H -0.040053 0.301480 0.576061 0.127 Uiso 1 1 calc R U . . .
HS H 0.072781 0.361754 0.594991 0.127 Uiso 1 1 calc R U . . .
C03W C 0.2356(6) 0.4182(5) 0.4290(3) 0.0734(13) Uani 1 1 d . U . . .
H7 H 0.252539 0.373916 0.415967 0.088 Uiso 1 1 calc R U . . .
HT H 0.207868 0.439296 0.393500 0.088 Uiso 1 1 calc R U . . .
C03Z C 0.1991(8) 0.4520(6) 0.5108(5) 0.109(2) Uani 1 1 d . U . . .
H8 H 0.221062 0.433921 0.549122 0.131 Uiso 1 1 calc R U . . .
HU H 0.147804 0.470236 0.510747 0.131 Uiso 1 1 calc R U . . .
C043 C 1.2347(7) 0.8243(6) 0.8776(4) 0.0948(19) Uani 1 1 d . U . . .
H04A H 1.278942 0.871129 0.865877 0.142 Uiso 1 1 calc R U . . .
H04B H 1.270301 0.813798 0.915552 0.142 Uiso 1 1 calc R U . . .
H04C H 1.182783 0.837570 0.882212 0.142 Uiso 1 1 calc R U . . .

loop_
_atom_site_aniso_label
_atom_site_aniso_U_11
_atom_site_aniso_U_22
_atom_site_aniso_U_33
_atom_site_aniso_U_23
_atom_site_aniso_U_13
_atom_site_aniso_U_12
K01 0.0292(7) 0.0601(10) 0.0208(7) -0.0038(6) 0.0058(6) 0.0103(7)
K02 0.0318(5) 0.0349(5) 0.0374(6) 0.0019(4) 0.0111(4) -0.0011(4)
K03 0.0370(8) 0.0492(9) 0.0300(8) -0.0026(6) 0.0093(7) -0.0140(7)
Cl04 0.0408(7) 0.0689(9) 0.0357(7) 0.0021(6) 0.0141(6) 0.0139(6)
Cl05 0.0541(8) 0.0425(7) 0.0372(7) 0.0035(5) 0.0131(6) 0.0036(6)
Cl06 0.0344(7) 0.0601(8) 0.0445(7) 0.0095(6) 0.0116(6) 0.0074(6)
Cl07 0.0422(7) 0.0749(9) 0.0286(6) 0.0096(6) 0.0047(5) 0.0120(7)
O008 0.0334(17) 0.0342(17) 0.0320(17) 0.0103(13) 0.0098(14) 0.0111(14)
O009 0.0487(17) 0.0475(19) 0.0493(18) 0.0218(14) 0.0346(13) 0.0272(15)
O00A 0.0334(18) 0.060(2) 0.0217(16) -0.0049(15) 0.0075(14) 0.0124(16)
O00B 0.0311(18) 0.068(2) 0.0240(17) -0.0024(16) 0.0038(14) 0.0105(17)
O00C 0.042(2) 0.0387(19) 0.039(2) 0.0035(15) 0.0058(16) 0.0016(16)
O00D 0.038(2) 0.049(2) 0.0389(19) 0.0116(16) 0.0115(16) 0.0075(16)
O00E 0.049(2) 0.039(2) 0.044(2) 0.0030(16) 0.0061(18) -0.0008(17)
O00F 0.041(2) 0.059(2) 0.0281(18) -0.0022(16) 0.0083(16) 0.0074(18)
O00G 0.042(2) 0.057(2) 0.0365(19) -0.0001(16) 0.0111(16) 0.0125(18)
O00H 0.053(2) 0.058(2) 0.046(2) 0.0169(18) 0.0266(19) 0.0168(19)
O00I 0.044(2) 0.057(2) 0.0307(19) 0.0008(17) 0.0049(17) -0.0160(18)
O00J 0.071(3) 0.045(2) 0.049(2) 0.0085(17) 0.024(2) 0.018(2)
O00K 0.046(2) 0.070(3) 0.034(2) -0.0002(18) 0.0141(17) -0.002(2)
O00L 0.061(3) 0.055(2) 0.036(2) 0.0025(17) 0.0110(19) -0.004(2)
O00M 0.080(3) 0.050(2) 0.047(2) 0.0018(18) 0.031(2) -0.003(2)
C00N 0.023(2) 0.027(2) 0.0156(19) 0.0011(15) 0.0054(16) 0.0019(17)
O00O 0.047(2) 0.065(3) 0.065(3) 0.025(2) 0.014(2) 0.008(2)
C00P 0.019(2) 0.025(2) 0.0152(19) 0.0006(15) 0.0028(16) 0.0005(16)
C00Q 0.021(2) 0.021(2) 0.020(2) 0.0020(15) 0.0028(17) -0.0006(16)
C00R 0.024(2) 0.026(2) 0.022(2) -0.0018(16) 0.0083(18) -0.0010(17)
C00S 0.019(2) 0.026(2) 0.0178(19) 0.0010(16) 0.0034(16) -0.0015(17)
C00T 0.020(2) 0.029(2) 0.022(2) 0.0041(16) 0.0063(17) 0.0039(17)
C00U 0.020(2) 0.023(2) 0.0177(19) -0.0005(15) 0.0017(16) -0.0012(16)
C00V 0.027(2) 0.030(2) 0.0155(19) -0.0011(16) 0.0063(17) -0.0061(18)
C00W 0.024(2) 0.026(2) 0.024(2) 0.0041(16) 0.0081(18) 0.0012(17)
C00X 0.024(2) 0.029(2) 0.028(2) 0.0058(17) 0.0067(18) 0.0065(18)
C00Y 0.023(2) 0.028(2) 0.023(2) 0.0033(17) 0.0091(18) 0.0007(18)
C00Z 0.031(2) 0.027(2) 0.032(2) 0.0084(18) 0.017(2) 0.0039(19)
C010 0.020(2) 0.029(2) 0.023(2) -0.0018(17) 0.0070(17) -0.0051(18)
C011 0.027(2) 0.028(2) 0.021(2) 0.0046(16) 0.0058(18) 0.0046(18)
C012 0.028(2) 0.033(2) 0.022(2) 0.0060(17) 0.0098(18) 0.0065(19)
C013 0.024(2) 0.034(2) 0.0100(18) 0.0034(16) -0.0002(16) -0.0013(18)
C014 0.029(2) 0.028(2) 0.031(2) 0.0087(18) 0.0147(19) 0.0062(19)
C015 0.027(2) 0.030(2) 0.024(2) 0.0060(17) 0.0088(18) -0.0023(19)
C016 0.027(2) 0.032(2) 0.017(2) 0.0009(17) 0.0036(18) -0.0059(19)
O017 0.052(2) 0.110(4) 0.110(4) -0.026(2) 0.0257(19) 0.0280(19)
C018 0.026(2) 0.026(2) 0.032(2) 0.0071(18) 0.0096(19) 0.0029(18)
C019 0.032(2) 0.038(3) 0.024(2) 0.0083(18) 0.0105(19) 0.003(2)
C01A 0.027(2) 0.024(2) 0.039(3) 0.0034(18) 0.016(2) -0.0018(18)
C01B 0.029(2) 0.030(2) 0.021(2) 0.0077(17) 0.0057(18) 0.0045(19)
C01C 0.018(2) 0.031(2) 0.034(2) -0.0012(18) 0.0072(19) -0.0053(18)
C01D 0.024(2) 0.033(2) 0.031(2) 0.0073(18) 0.0126(19) 0.0084(19)
O01E 0.105(4) 0.108(4) 0.041(3) 0.012(3) 0.009(3) 0.055(4)
C01F 0.031(2) 0.039(3) 0.027(2) 0.0073(19) 0.013(2) 0.000(2)
C01G 0.023(2) 0.045(3) 0.029(2) 0.018(2) 0.0101(19) 0.004(2)
C01H 0.040(3) 0.037(3) 0.041(3) 0.013(2) 0.023(2) 0.010(2)
C01I 0.028(2) 0.037(3) 0.033(2) -0.004(2) 0.013(2) -0.005(2)
C01J 0.037(3) 0.041(3) 0.024(2) 0.0132(19) 0.012(2) 0.010(2)
C01K 0.036(3) 0.037(3) 0.041(3) 0.007(2) 0.010(2) 0.011(2)
C01L 0.035(3) 0.043(3) 0.033(3) 0.010(2) 0.016(2) 0.004(2)
C01M 0.040(3) 0.041(3) 0.038(3) 0.013(2) 0.015(2) 0.008(2)
C01N 0.031(2) 0.025(2) 0.035(3) 0.0027(18) 0.014(2) -0.0008(19)
C01P 0.025(2) 0.035(2) 0.035(3) 0.0050(19) 0.012(2) 0.0028(19)
C01Q 0.030(3) 0.069(4) 0.025(2) -0.004(2) 0.010(2) 0.012(3)
C01R 0.034(3) 0.030(2) 0.049(3) 0.008(2) 0.016(2) 0.002(2)
C01S 0.048(3) 0.052(3) 0.032(3) 0.013(2) 0.023(2) 0.015(3)
C01T 0.032(3) 0.036(3) 0.043(3) 0.016(2) 0.012(2) 0.009(2)
C01U 0.034(3) 0.050(3) 0.026(2) 0.004(2) 0.016(2) -0.003(2)
C01V 0.031(3) 0.067(4) 0.026(2) -0.002(2) 0.005(2) 0.014(3)
C01W 0.048(3) 0.035(3) 0.039(3) -0.001(2) 0.018(2) 0.005(2)
C01X 0.026(2) 0.036(3) 0.050(3) 0.000(2) 0.012(2) 0.004(2)
C01Y 0.038(3) 0.044(3) 0.041(3) 0.013(2) 0.017(2) 0.009(2)
C01Z 0.044(3) 0.040(3) 0.044(3) 0.020(2) 0.018(2) 0.015(2)
C020 0.039(3) 0.045(3) 0.042(3) -0.001(2) 0.024(2) 0.001(2)
C021 0.048(3) 0.043(3) 0.060(4) 0.021(3) 0.018(3) 0.014(3)
C022 0.041(3) 0.047(3) 0.068(4) 0.020(3) 0.025(3) 0.020(3)
C023 0.036(3) 0.052(3) 0.064(4) 0.023(3) 0.028(3) 0.012(2)
C024 0.047(3) 0.053(3) 0.047(3) 0.018(2) 0.031(3) 0.015(3)
C025 0.045(3) 0.049(3) 0.050(3) 0.026(3) 0.018(3) 0.022(3)
C026 0.053(3) 0.044(3) 0.046(3) -0.006(2) 0.024(3) 0.007(3)
C027 0.038(3) 0.064(4) 0.033(3) -0.002(2) 0.008(2) 0.012(3)
C028 0.039(3) 0.046(3) 0.068(4) 0.004(3) 0.017(3) 0.016(3)
C02A 0.030(3) 0.059(3) 0.043(3) 0.022(2) 0.016(2) 0.011(2)
C02B 0.032(3) 0.065(4) 0.030(3) -0.004(2) 0.006(2) 0.017(3)
C02C 0.044(3) 0.038(3) 0.064(4) -0.003(3) 0.028(3) 0.008(2)
C02E 0.053(4) 0.041(3) 0.075(4) 0.011(3) 0.029(3) 0.012(3)
C02F 0.055(4) 0.058(4) 0.062(4) 0.032(3) 0.022(3) 0.023(3)
C02G 0.041(3) 0.071(4) 0.042(3) 0.033(3) 0.018(3) 0.018(3)
C02H 0.050(3) 0.070(4) 0.027(3) 0.007(2) 0.008(2) 0.018(3)
C02I 0.064(4) 0.049(3) 0.040(3) -0.001(2) 0.018(3) -0.010(3)
C02J 0.039(3) 0.047(3) 0.059(4) -0.007(3) 0.024(3) 0.007(2)
C02K 0.038(3) 0.087(4) 0.031(3) 0.003(3) 0.007(2) 0.023(3)
C02L 0.034(3) 0.044(3) 0.085(5) 0.007(3) 0.018(3) -0.008(3)
C02M 0.060(4) 0.041(3) 0.043(3) -0.008(2) 0.006(3) 0.004(3)
C02N 0.040(3) 0.059(4) 0.047(3) -0.002(3) 0.008(3) 0.013(3)
C02O 0.035(3) 0.050(3) 0.064(4) 0.016(3) 0.019(3) -0.007(2)
C02P 0.043(3) 0.060(4) 0.068(4) 0.023(3) 0.024(3) 0.011(3)
C02Q 0.045(3) 0.044(3) 0.040(3) -0.005(2) -0.001(3) -0.002(3)
C02R 0.063(4) 0.067(4) 0.033(3) 0.009(3) 0.016(3) 0.015(3)
C02S 0.065(4) 0.040(3) 0.054(4) -0.003(3) 0.009(3) 0.003(3)
C02T 0.057(4) 0.064(4) 0.066(4) 0.030(3) 0.040(3) 0.018(3)
C02U 0.048(4) 0.056(4) 0.061(4) 0.018(3) 0.014(3) -0.001(3)
C02V 0.088(5) 0.059(4) 0.034(3) 0.004(3) 0.020(3) 0.029(4)
C02W 0.038(3) 0.042(3) 0.076(4) 0.013(3) 0.014(3) 0.008(2)
C02X 0.067(4) 0.060(4) 0.034(3) 0.003(3) 0.014(3) -0.018(3)
C02Y 0.055(4) 0.073(4) 0.045(3) 0.013(3) 0.016(3) 0.018(3)
C02Z 0.064(4) 0.078(5) 0.041(3) -0.005(3) 0.009(3) 0.017(4)
C030 0.077(5) 0.078(4) 0.047(3) 0.010(3) 0.033(3) 0.033(4)
C032 0.068(4) 0.062(4) 0.055(4) 0.004(3) 0.030(3) -0.001(3)
C033 0.076(4) 0.044(3) 0.030(3) 0.003(2) 0.000(3) -0.002(3)
C034 0.066(4) 0.061(4) 0.045(3) -0.001(3) 0.011(3) 0.006(3)
C035 0.097(5) 0.037(3) 0.056(4) 0.005(3) 0.029(4) 0.019(3)
C036 0.052(4) 0.074(5) 0.041(3) 0.011(3) 0.007(3) -0.017(3)
C037 0.075(5) 0.049(3) 0.041(3) 0.001(3) 0.022(3) -0.010(3)
C038 0.054(4) 0.073(4) 0.072(4) 0.028(4) 0.031(3) 0.016(3)
C03A 0.042(3) 0.095(5) 0.046(3) 0.018(3) 0.016(3) 0.000(3)
C03B 0.060(4) 0.042(3) 0.092(5) 0.014(3) 0.012(4) 0.010(3)
C03C 0.044(3) 0.100(4) 0.079(4) -0.012(3) 0.0217(19) 0.034(3)
C03D 0.091(6) 0.082(5) 0.063(4) -0.004(4) 0.021(4) 0.033(5)
C03E 0.097(6) 0.095(6) 0.054(4) 0.011(4) 0.022(4) 0.033(5)
C03F 0.088(3) 0.081(3) 0.095(4) 0.006(3) 0.045(3) 0.019(2)
C03G 0.062(4) 0.068(4) 0.084(5) 0.033(4) 0.027(4) 0.015(4)
C03J 0.043(3) 0.086(4) 0.124(5) -0.012(3) 0.019(2) 0.028(3)
C03L 0.101(6) 0.099(6) 0.064(5) 0.000(4) 0.019(5) 0.050(5)
C03N 0.085(6) 0.090(6) 0.067(5) 0.010(4) 0.012(4) 0.042(5)
C03P 0.097(6) 0.062(4) 0.077(5) -0.009(4) -0.003(5) 0.029(4)
C03Q 0.041(3) 0.100(6) 0.117(6) -0.018(4) 0.017(2) 0.020(3)
C03R 0.068(4) 0.089(3) 0.111(4) -0.015(3) 0.039(3) 0.025(2)
C03T 0.134(9) 0.103(7) 0.094(7) -0.001(5) 0.049(6) 0.058(7)
C03W 0.0721(16) 0.0741(16) 0.0725(15) 0.0088(9) 0.0266(10) 0.0281(10)
C03Z 0.102(4) 0.110(4) 0.103(4) -0.008(3) 0.057(3) 0.018(3)
C043 0.090(2) 0.094(2) 0.092(2) 0.0010(17) 0.0224(17) 0.0379(18)

loop_
_atom_type_symbol
_atom_type_description
_atom_type_scat_dispersion_real
_atom_type_scat_dispersion_imag
_atom_type_scat_source
C C 0.0181 0.0091 'International Tables Vol C Tables 4.2.6.8 and 6.1.1.4'
H H 0.0000 0.0000 'International Tables Vol C Tables 4.2.6.8 and 6.1.1.4'
Cl Cl 0.3639 0.7018 'International Tables Vol C Tables 4.2.6.8 and 6.1.1.4'
K K 0.3868 1.0657 'International Tables Vol C Tables 4.2.6.8 and 6.1.1.4'
O O 0.0492 0.0322 'International Tables Vol C Tables 4.2.6.8 and 6.1.1.4'

loop_
_geom_angle_atom_site_label_1
_geom_angle_atom_site_label_2
_geom_angle_atom_site_label_3
_geom_angle
_geom_angle_site_symmetry_1
_geom_angle_site_symmetry_3
_geom_angle_publ_flag
O00A K01 O00A 180.0 . 2_666 ?
O00A K01 O00B 118.77(11) . 2_666 ?
O00A K01 O00B 61.23(11) 2_666 2_666 ?
O00A K01 O00B 118.77(11) 2_666 . ?
O00A K01 O00B 61.23(11) . . ?
O00A K01 O00F 121.02(10) . . ?
O00A K01 O00F 58.98(10) . 2_666 ?
O00A K01 O00F 58.97(10) 2_666 . ?
O00A K01 O00F 121.03(10) 2_666 2_666 ?
O00B K01 O00B 180.00(16) 2_666 . ?
O00F K01 O00B 61.28(11) . . ?
O00F K01 O00B 118.72(11) 2_666 . ?
O00F K01 O00B 118.72(11) . 2_666 ?
O00F K01 O00B 61.28(11) 2_666 2_666 ?
O00F K01 O00F 180.0 . 2_666 ?
O017 K01 O00A 84.26(13) . 2_666 ?
O017 K01 O00A 95.74(13) . . ?
O017 K01 O00A 84.26(13) 2_666 . ?
O017 K01 O00A 95.74(13) 2_666 2_666 ?
O017 K01 O00B 94.08(16) 2_666 2_666 ?
O017 K01 O00B 85.92(16) . 2_666 ?
O017 K01 O00B 94.08(16) . . ?
O017 K01 O00B 85.92(16) 2_666 . ?
O017 K01 O00F 79.77(16) . 2_666 ?
O017 K01 O00F 79.77(16) 2_666 . ?
O017 K01 O00F 100.23(16) . . ?
O017 K01 O00F 100.23(16) 2_666 2_666 ?
O017 K01 O017 180.0 . 2_666 ?
O00C K02 O00D 117.78(12) . . ?
O00E K02 O00C 178.31(13) . . ?
O00E K02 O00D 60.74(12) . . ?
O00E K02 O00H 121.35(13) . . ?
O00E K02 O00J 61.64(13) . . ?
O00G K02 O00C 60.88(11) . . ?
O00G K02 O00D 58.90(11) . . ?
O00G K02 O00E 117.91(12) . . ?
O00G K02 O00H 117.59(12) . . ?
O00G K02 O00J 174.11(13) . . ?
O00H K02 O00C 60.21(12) . . ?
O00H K02 O00D 174.62(12) . . ?
O00J K02 O00C 119.70(12) . . ?
O00J K02 O00D 121.86(12) . . ?
O00J K02 O00H 61.15(12) . . ?
O00O K02 O00C 92.22(12) . . ?
O00O K02 O00D 96.87(13) . . ?
O00O K02 O00E 88.81(13) . . ?
O00O K02 O00G 85.02(14) . . ?
O00O K02 O00H 78.46(13) . . ?
O00O K02 O00J 89.09(15) . . ?
O00O K02 O01E 178.39(17) . . ?
O01E K02 O00C 89.20(16) . . ?
O01E K02 O00D 83.12(15) . . ?
O01E K02 O00E 89.79(16) . . ?
O01E K02 O00G 96.33(15) . . ?
O01E K02 O00H 101.62(15) . . ?
O01E K02 O00J 89.55(15) . . ?
O00I K03 O00I 180.0 . 2_777 ?
O00I K03 O00L 60.16(14) . 2_777 ?
O00I K03 O00L 60.16(14) 2_777 . ?
O00I K03 O00L 119.84(14) 2_777 2_777 ?
O00I K03 O00L 119.84(14) . . ?
O00K K03 O00I 60.98(14) . . ?
O00K K03 O00I 60.98(14) 2_777 2_777 ?
O00K K03 O00I 119.02(14) 2_777 . ?
O00K K03 O00I 119.02(14) . 2_777 ?
O00K K03 O00K 180.0 . 2_777 ?
O00K K03 O00L 60.21(13) . . ?
O00K K03 O00L 60.21(13) 2_777 2_777 ?
O00K K03 O00L 119.79(13) . 2_777 ?
O00K K03 O00L 119.79(13) 2_777 . ?
O00L K03 O00L 180.0 . 2_777 ?
O00M K03 O00I 96.75(12) 2_777 . ?
O00M K03 O00I 83.25(12) . . ?
O00M K03 O00I 96.75(12) . 2_777 ?
O00M K03 O00I 83.25(12) 2_777 2_777 ?
O00M K03 O00K 90.30(14) 2_777 . ?
O00M K03 O00K 89.70(14) . . ?
O00M K03 O00K 90.30(14) . 2_777 ?
O00M K03 O00K 89.70(14) 2_777 2_777 ?
O00M K03 O00L 84.90(13) 2_777 2_777 ?
O00M K03 O00L 95.10(13) 2_777 . ?
O00M K03 O00L 95.10(13) . 2_777 ?
O00M K03 O00L 84.90(13) . . ?
O00M K03 O00M 180.0 . 2_777 ?
C00X O008 C01K 111.0(3) . . ?
C012 O009 C03C 113.4(4) . . ?
C01Q O00A K01 114.2(3) . . ?
C02B O00A K01 117.8(3) . . ?
C02B O00A C01Q 113.0(4) . . ?
C01V O00B K01 110.9(3) . . ?
C02H O00B K01 109.1(3) . . ?
C02H O00B C01V 111.5(4) . . ?
C02O O00C K02 115.6(3) . . ?
C02Q O00C K02 113.5(3) . . ?
C02Q O00C C02O 110.8(4) . . ?
C02K O00D K02 113.4(3) . . ?
C02K O00D C02P 112.9(4) . . ?
C02P O00D K02 113.7(3) . . ?
C02L O00E K02 111.8(3) . . ?
C02S O00E K02 111.8(3) . . ?
C02S O00E C02L 112.3(5) . . ?
C027 O00F K01 115.6(3) . . ?
C02R O00F K01 114.4(4) . . ?
C02R O00F C027 112.9(4) . . ?
C02M O00G K02 114.6(3) . . ?
C02N O00G K02 119.5(3) . . ?
C02N O00G C02M 113.8(5) . . ?
C02T O00H K02 113.3(3) . . ?
C030 O00H K02 113.8(3) . . ?
C030 O00H C02T 112.8(5) . . ?
C02X O00I K03 114.0(4) . . ?
C02X O00I C036 112.6(5) . . ?
C036 O00I K03 112.7(3) . . ?
C02V O00J K02 111.2(3) . . ?
C02V O00J C035 113.7(5) . . ?
C035 O00J K02 113.3(3) . . ?
C02Z O00K K03 115.1(4) . . ?
C02Z O00K C03A 113.5(6) . . ?
C03A O00K K03 114.4(4) . . ?
C034 O00L K03 113.4(4) . . ?
C034 O00L C037 112.3(5) . . ?
C037 O00L K03 114.5(4) . . ?
C02I O00M K03 123.0(3) . . ?
C02I O00M C033 108.7(5) . . ?
C033 O00M K03 123.2(3) . . ?
C00P C00N H00N 119.1 . . ?
C00P C00N C00Q 121.8(4) . . ?
C00Q C00N H00N 119.1 . . ?
C02U O00O K02 130.1(3) . . ?
C038 O00O K02 123.8(4) . . ?
C038 O00O C02U 106.0(5) . . ?
C00N C00P C00T 118.8(4) . . ?
C00N C00P C00U 121.8(4) . . ?
C00T C00P C00U 119.3(4) . . ?
C00N C00Q C00W 133.4(4) . . ?
C00N C00Q C00Y 118.2(4) . . ?
C00Y C00Q C00W 107.8(4) . . ?
C00S C00R C00V 133.6(4) . . ?
C00S C00R C013 117.5(4) . . ?
C013 C00R C00V 108.6(4) . . ?
C00R C00S H00S 118.9 . . ?
C00U C00S C00R 122.3(4) . . ?
C00U C00S H00S 118.9 . . ?
C00P C00T C012 119.5(4) . . ?
C01D C00T C00P 120.4(4) . . ?
C01D C00T C012 120.0(4) . . ?
C00S C00U C00P 122.9(4) . . ?
C00S C00U C011 118.3(4) . . ?
C011 C00U C00P 118.8(4) . . ?
C00R C00V C016 104.6(4) . . ?
C010 C00V C00R 136.2(4) . . ?
C010 C00V C016 119.2(4) . . ?
C00Q C00W C015 105.1(4) . . ?
C018 C00W C00Q 135.2(4) . . ?
C018 C00W C015 119.7(4) . . ?
O008 C00X C011 118.4(4) . . ?
C012 C00X O008 119.7(4) . . ?
C012 C00X C011 121.8(4) . . ?
C014 C00Y C00Q 109.2(4) . . ?
C01D C00Y C00Q 120.3(4) . . ?
C01D C00Y C014 130.3(4) . . ?
C01H C00Z C014 123.2(4) . . ?
C01L C00Z C014 123.0(4) . . ?
C01L C00Z C01H 113.8(4) . . ?
C00V C010 C01C 125.6(4) . . ?
C00V C010 C01I 118.9(4) . . ?
C01I C010 C01C 115.4(4) . . ?
C00X C011 C00U 119.7(4) . . ?
C01B C011 C00U 120.2(4) . . ?
C01B C011 C00X 120.1(4) . . ?
O009 C012 C00T 118.3(4) . . ?
C00X C012 O009 121.1(4) . . ?
C00X C012 C00T 120.5(4) . . ?
C019 C013 C00R 109.0(4) . . ?
C01B C013 C00R 121.3(4) . . ?
C01B C013 C019 129.3(5) . . ?
C00Y C014 C00Z 124.6(4) . . ?
C015 C014 C00Y 106.9(4) . . ?
C015 C014 C00Z 128.4(4) . . ?
C014 C015 C00W 110.7(4) . . ?
C014 C015 C01J 130.0(4) . . ?
C01J C015 C00W 119.2(5) . . ?
C019 C016 C00V 110.8(4) . . ?
C019 C016 C01F 129.7(4) . . ?
C01F C016 C00V 119.5(5) . . ?
C03R O017 K01 124.0(5) . . ?
C03W O017 K01 127.3(5) . . ?
C03W O017 C03R 107.0(6) . . ?
C00W C018 C01A 125.2(4) . . ?
C00W C018 C01T 118.0(4) . . ?
C01T C018 C01A 116.3(4) . . ?
C013 C019 C01G 123.6(4) . . ?
C016 C019 C013 106.8(4) . . ?
C016 C019 C01G 129.6(4) . . ?
C01N C01A C018 122.5(5) . . ?
C01N C01A C01R 117.2(4) . . ?
C01R C01A C018 119.8(4) . . ?
C011 C01B H01B 119.9 . . ?
C013 C01B C011 120.3(4) . . ?
C013 C01B H01B 119.9 . . ?
C01P C01C C010 121.5(4) . . ?
C01X C01C C010 120.1(4) . . ?
C01X C01C C01P 118.1(5) . . ?
C00T C01D H01D 119.8 . . ?
C00Y C01D C00T 120.3(4) . . ?
C00Y C01D H01D 119.8 . . ?
C03L O01E K02 111.7(3) . . ?
C03T O01E K02 129.6(5) . . ?
C03T O01E C03L 109.8(6) . . ?
C016 C01F H01F 120.1 . . ?
C01U C01F C016 119.9(5) . . ?
C01U C01F H01F 120.1 . . ?
C01M C01G C019 121.4(4) . . ?
C02A C01G C019 124.1(5) . . ?
C02A C01G C01M 114.5(5) . . ?
C00Z C01H Cl04 118.7(4) . . ?
C01S C01H Cl04 118.0(4) . . ?
C01S C01H C00Z 123.2(5) . . ?
C010 C01I C01U 118.6(5) . . ?
C020 C01I C010 121.0(5) . . ?
C020 C01I C01U 120.4(4) . . ?
C015 C01J H01J 120.2 . . ?
C01Z C01J C015 119.6(4) . . ?
C01Z C01J H01J 120.2 . . ?
O008 C01K H01A 109.7 . . ?
O008 C01K H01C 109.7 . . ?
O008 C01K C02W 109.7(4) . . ?
H01A C01K H01C 108.2 . . ?
C02W C01K H01A 109.7 . . ?
C02W C01K H01C 109.7 . . ?
C00Z C01L Cl06 119.5(4) . . ?
C023 C01L Cl06 116.5(4) . . ?
C023 C01L C00Z 123.9(5) . . ?
C01G C01M Cl05 120.4(4) . . ?
C02E C01M Cl05 115.9(4) . . ?
C02E C01M C01G 123.7(5) . . ?
C01A C01N H01N 118.9 . . ?
C01W C01N C01A 122.1(5) . . ?
C01W C01N H01N 118.9 . . ?
C01C C01P H01P 119.4 . . ?
C01Y C01P C01C 121.2(5) . . ?
C01Y C01P H01P 119.4 . . ?
O00A C01Q H01E 109.9 . . ?
O00A C01Q H01G 109.9 . . ?
O00A C01Q C01V 108.7(4) . . ?
H01E C01Q H01G 108.3 . . ?
C01V C01Q H01E 109.9 . . ?
C01V C01Q H01G 109.9 . . ?
C022 C01R C01A 120.0(5) . . ?
C02C C01R C01A 119.1(5) . . ?
C02C C01R C022 120.6(5) . . ?
C01H C01S H01S 120.1 . . ?
C024 C01S C01H 119.9(5) . . ?
C024 C01S H01S 120.1 . . ?
C018 C01T C01Z 120.1(5) . . ?
C025 C01T C018 120.2(5) . . ?
C025 C01T C01Z 119.7(5) . . ?
C01F C01U C01I 122.5(4) . . ?
C01F C01U H01U 118.8 . . ?
C01I C01U H01U 118.8 . . ?
O00B C01V C01Q 108.7(4) . . ?
O00B C01V H01H 109.9 . . ?
O00B C01V H01I 109.9 . . ?
C01Q C01V H01H 109.9 . . ?
C01Q C01V H01I 109.9 . . ?
H01H C01V H01I 108.3 . . ?
C01N C01W H01W 120.1 . . ?
C01N C01W C026 119.9(5) . . ?
C026 C01W H01W 120.1 . . ?
C01C C01X C028 118.8(5) . . ?
C01C C01X C02J 120.6(5) . . ?
C028 C01X C02J 120.5(5) . . ?
C01P C01Y H01Y 119.8 . . ?
C01P C01Y C021 120.3(5) . . ?
C021 C01Y H01Y 119.8 . . ?
C01J C01Z C01T 121.9(5) . . ?
C01J C01Z H01Z 119.1 . . ?
C01T C01Z H01Z 119.1 . . ?
C01I C020 H020 118.7 . . ?
C02J C020 C01I 122.5(5) . . ?
C02J C020 H020 118.7 . . ?
C01Y C021 H021 120.3 . . ?
C028 C021 C01Y 119.3(5) . . ?
C028 C021 H021 120.3 . . ?
C01R C022 H022 120.3 . . ?
C025 C022 C01R 119.5(5) . . ?
C025 C022 H022 120.3 . . ?
C01L C023 H023 120.7 . . ?
C01L C023 C024 118.7(5) . . ?
C024 C023 H023 120.7 . . ?
C01S C024 C023 120.6(5) . . ?
C01S C024 H024 119.7 . . ?
C023 C024 H024 119.7 . . ?
C01T C025 H025 118.9 . . ?
C022 C025 C01T 122.3(5) . . ?
C022 C025 H025 118.9 . . ?
C01W C026 H026 120.0 . . ?
C02C C026 C01W 120.0(5) . . ?
C02C C026 H026 120.0 . . ?
O00F C027 H2 110.3 . . ?
O00F C027 H 110.3 . . ?
O00F C027 C02B 107.0(5) . 2_666 ?
H2 C027 H 108.6 . . ?
C02B C027 H2 110.3 2_666 . ?
C02B C027 H 110.3 2_666 . ?
C01X C028 H028 119.0 . . ?
C021 C028 C01X 121.9(6) . . ?
C021 C028 H028 119.0 . . ?
C01G C02A Cl07 120.5(4) . . ?
C01G C02A C02G 123.3(6) . . ?
C02G C02A Cl07 116.0(4) . . ?
O00A C02B C027 108.7(4) . 2_666 ?
O00A C02B H3 110.0 . . ?
O00A C02B HA 110.0 . . ?
C027 C02B H3 110.0 2_666 . ?
C027 C02B HA 110.0 2_666 . ?
H3 C02B HA 108.3 . . ?
C01R C02C H02C 119.3 . . ?
C026 C02C C01R 121.5(6) . . ?
C026 C02C H02C 119.3 . . ?
C01M C02E H02E 120.6 . . ?
C02F C02E C01M 118.8(6) . . ?
C02F C02E H02E 120.6 . . ?
C02E C02F H02F 120.1 . . ?
C02G C02F C02E 119.8(6) . . ?
C02G C02F H02F 120.1 . . ?
C02A C02G H02G 120.1 . . ?
C02F C02G C02A 119.8(5) . . ?
C02F C02G H02G 120.1 . . ?
O00B C02H H4 109.7 . . ?
O00B C02H HB 109.7 . . ?
O00B C02H C02R 109.7(5) . . ?
H4 C02H HB 108.2 . . ?
C02R C02H H4 109.7 . . ?
C02R C02H HB 109.7 . . ?
O00M C02I H9 110.4 . . ?
O00M C02I HC 110.4 . . ?
O00M C02I C032 106.5(5) . . ?
H9 C02I HC 108.6 . . ?
C032 C02I H9 110.4 . . ?
C032 C02I HC 110.4 . . ?
C01X C02J H02J 120.6 . . ?
C020 C02J C01X 118.8(5) . . ?
C020 C02J H02J 120.6 . . ?
O00D C02K H02D 109.8 . . ?
O00D C02K H02H 109.8 . . ?
O00D C02K C02N 109.4(5) . . ?
H02D C02K H02H 108.2 . . ?
C02N C02K H02D 109.8 . . ?
C02N C02K H02H 109.8 . . ?
O00E C02L H02I 109.8 . . ?
O00E C02L H02K 109.8 . . ?
O00E C02L C02P 109.4(5) . . ?
H02I C02L H02K 108.2 . . ?
C02P C02L H02I 109.8 . . ?
C02P C02L H02K 109.8 . . ?
O00G C02M H02L 109.5 . . ?
O00G C02M H02M 109.5 . . ?
O00G C02M C02Q 110.9(5) . . ?
H02L C02M H02M 108.0 . . ?
C02Q C02M H02L 109.5 . . ?
C02Q C02M H02M 109.5 . . ?
O00G C02N C02K 110.0(5) . . ?
O00G C02N H02N 109.7 . . ?
O00G C02N H02O 109.7 . . ?
C02K C02N H02N 109.7 . . ?
C02K C02N H02O 109.7 . . ?
H02N C02N H02O 108.2 . . ?
O00C C02O H02P 109.6 . . ?
O00C C02O H02Q 109.6 . . ?
O00C C02O C02T 110.1(5) . . ?
H02P C02O H02Q 108.2 . . ?
C02T C02O H02P 109.6 . . ?
C02T C02O H02Q 109.6 . . ?
O00D C02P C02L 109.6(5) . . ?
O00D C02P H02R 109.7 . . ?
O00D C02P H02S 109.7 . . ?
C02L C02P H02R 109.7 . . ?
C02L C02P H02S 109.7 . . ?
H02R C02P H02S 108.2 . . ?
O00C C02Q C02M 109.3(4) . . ?
O00C C02Q H02T 109.8 . . ?
O00C C02Q H02U 109.8 . . ?
C02M C02Q H02T 109.8 . . ?
C02M C02Q H02U 109.8 . . ?
H02T C02Q H02U 108.3 . . ?
O00F C02R C02H 108.9(5) . . ?
O00F C02R H5 109.9 . . ?
O00F C02R HD 109.9 . . ?
C02H C02R H5 109.9 . . ?
C02H C02R HD 109.9 . . ?
H5 C02R HD 108.3 . . ?
O00E C02S H02V 109.9 . . ?
O00E C02S H02W 109.9 . . ?
O00E C02S C035 109.0(5) . . ?
H02V C02S H02W 108.3 . . ?
C035 C02S H02V 109.9 . . ?
C035 C02S H02W 109.9 . . ?
O00H C02T C02O 108.7(5) . . ?
O00H C02T H02X 109.9 . . ?
O00H C02T H02Y 109.9 . . ?
C02O C02T H02X 109.9 . . ?
C02O C02T H02Y 109.9 . . ?
H02X C02T H02Y 108.3 . . ?
O00O C02U H02Z 110.9 . . ?
O00O C02U HE 110.9 . . ?
O00O C02U C02Y 104.3(5) . . ?
H02Z C02U HE 108.9 . . ?
C02Y C02U H02Z 110.9 . . ?
C02Y C02U HE 110.9 . . ?
O00J C02V H02 110.0 . . ?
O00J C02V HF 110.0 . . ?
O00J C02V C030 108.6(5) . . ?
H02 C02V HF 108.4 . . ?
C030 C02V H02 110.0 . . ?
C030 C02V HF 110.0 . . ?
C01K C02W H02A 109.0 . . ?
C01K C02W H02B 109.0 . . ?
C01K C02W C03B 112.7(5) . . ?
H02A C02W H02B 107.8 . . ?
C03B C02W H02A 109.0 . . ?
C03B C02W H02B 109.0 . . ?
O00I C02X H10 109.9 . . ?
O00I C02X HG 109.9 . . ?
O00I C02X C037 108.9(5) . 2_777 ?
H10 C02X HG 108.3 . . ?
C037 C02X H10 109.9 2_777 . ?
C037 C02X HG 109.9 2_777 . ?
C02U C02Y H1 111.4 . . ?
C02U C02Y HH 111.4 . . ?
H1 C02Y HH 109.2 . . ?
C03G C02Y C02U 101.9(6) . . ?
C03G C02Y H1 111.4 . . ?
C03G C02Y HH 111.4 . . ?
O00K C02Z H11 109.9 . . ?
O00K C02Z HI 109.9 . . ?
O00K C02Z C034 108.9(6) . . ?
H11 C02Z HI 108.3 . . ?
C034 C02Z H11 109.9 . . ?
C034 C02Z HI 109.9 . . ?
O00H C030 C02V 110.1(4) . . ?
O00H C030 H03L 109.6 . . ?
O00H C030 H03M 109.6 . . ?
C02V C030 H03L 109.6 . . ?
C02V C030 H03M 109.6 . . ?
H03L C030 H03M 108.2 . . ?
C02I C032 H12 110.9 . . ?
C02I C032 HJ 110.9 . . ?
H12 C032 HJ 108.9 . . ?
C03D C032 C02I 104.4(6) . . ?
C03D C032 H12 110.9 . . ?
C03D C032 HJ 110.9 . . ?
O00M C033 H13 110.6 . . ?
O00M C033 HK 110.6 . . ?
O00M C033 C03D 105.6(5) . . ?
H13 C033 HK 108.8 . . ?
C03D C033 H13 110.6 . . ?
C03D C033 HK 110.6 . . ?
O00L C034 C02Z 107.9(6) . . ?
O00L C034 H14 110.1 . . ?
O00L C034 HL 110.1 . . ?
C02Z C034 H14 110.1 . . ?
C02Z C034 HL 110.1 . . ?
H14 C034 HL 108.4 . . ?
O00J C035 C02S 109.3(5) . . ?
O00J C035 H03N 109.8 . . ?
O00J C035 H03O 109.8 . . ?
C02S C035 H03N 109.8 . . ?
C02S C035 H03O 109.8 . . ?
H03N C035 H03O 108.3 . . ?
O00I C036 H15 109.7 . . ?
O00I C036 HM 109.7 . . ?
O00I C036 C03A 109.8(5) . . ?
H15 C036 HM 108.2 . . ?
C03A C036 H15 109.7 . . ?
C03A C036 HM 109.7 . . ?
O00L C037 C02X 108.1(5) . 2_777 ?
O00L C037 H16 110.1 . . ?
O00L C037 HN 110.1 . . ?
C02X C037 H16 110.1 2_777 . ?
C02X C037 HN 110.1 2_777 . ?
H16 C037 HN 108.4 . . ?
O00O C038 H03P 110.4 . . ?
O00O C038 H03Q 110.4 . . ?
O00O C038 C03G 106.8(5) . . ?
H03P C038 H03Q 108.6 . . ?
C03G C038 H03P 110.4 . . ?
C03G C038 H03Q 110.4 . . ?
O00K C03A C036 108.9(6) . . ?
O00K C03A H17 109.9 . . ?
O00K C03A HO 109.9 . . ?
C036 C03A H17 109.9 . . ?
C036 C03A HO 109.9 . . ?
H17 C03A HO 108.3 . . ?
C02W C03B H03A 108.8 . . ?
C02W C03B H03B 108.8 . . ?
H03A C03B H03B 107.7 . . ?
C03P C03B C02W 113.8(6) . . ?
C03P C03B H03A 108.8 . . ?
C03P C03B H03B 108.8 . . ?
O009 C03C H03C 107.5 . . ?
O009 C03C H03D 107.5 . . ?
O009 C03C C03J 119.2(7) . . ?
H03C C03C H03D 107.0 . . ?
C03J C03C H03C 107.5 . . ?
C03J C03C H03D 107.5 . . ?
C032 C03D C033 102.9(6) . . ?
C032 C03D H18 111.2 . . ?
C032 C03D HP 111.2 . . ?
C033 C03D H18 111.2 . . ?
C033 C03D HP 111.2 . . ?
H18 C03D HP 109.1 . . ?
H03R C03E H03S 109.1 . . ?
C03N C03E H03R 111.2 . . ?
C03N C03E H03S 111.2 . . ?
C03N C03E C03T 102.9(7) . . ?
C03T C03E H03R 111.2 . . ?
C03T C03E H03S 111.2 . . ?
H03 C03F HQ 109.1 . . ?
C03W C03F H03 111.2 . . ?
C03W C03F HQ 111.2 . . ?
C03Z C03F H03 111.2 . . ?
C03Z C03F HQ 111.2 . . ?
C03Z C03F C03W 102.8(7) . . ?
C02Y C03G H03T 110.7 . . ?
C02Y C03G H03U 110.7 . . ?
C038 C03G C02Y 105.2(6) . . ?
C038 C03G H03T 110.7 . . ?
C038 C03G H03U 110.7 . . ?
H03T C03G H03U 108.8 . . ?
C03C C03J H03E 107.2 . . ?
C03C C03J H03F 107.2 . . ?
C03C C03J C03Q 120.7(7) . . ?
H03E C03J H03F 106.8 . . ?
C03Q C03J H03E 107.2 . . ?
C03Q C03J H03F 107.2 . . ?
O01E C03L H03V 110.7 . . ?
O01E C03L H03W 110.7 . . ?
H03V C03L H03W 108.8 . . ?
C03N C03L O01E 105.4(6) . . ?
C03N C03L H03V 110.7 . . ?
C03N C03L H03W 110.7 . . ?
C03E C03N H03X 111.5 . . ?
C03E C03N H03Y 111.5 . . ?
C03L C03N C03E 101.4(7) . . ?
C03L C03N H03X 111.5 . . ?
C03L C03N H03Y 111.5 . . ?
H03X C03N H03Y 109.3 . . ?
C03B C03P H03G 109.5 . . ?
C03B C03P H03H 109.5 . . ?
C03B C03P H03I 109.5 . . ?
H03G C03P H03H 109.5 . . ?
H03G C03P H03I 109.5 . . ?
H03H C03P H03I 109.5 . . ?
C03J C03Q H03J 107.3 . . ?
C03J C03Q H03K 107.3 . . ?
H03J C03Q H03K 106.9 . . ?
C043 C03Q C03J 120.0(8) . . ?
C043 C03Q H03J 107.3 . . ?
C043 C03Q H03K 107.3 . . ?
O017 C03R H6 111.1 . . ?
O017 C03R HR 111.1 . . ?
O017 C03R C03Z 103.5(7) . . ?
H6 C03R HR 109.0 . . ?
C03Z C03R H6 111.1 . . ?
C03Z C03R HR 111.1 . . ?
O01E C03T C03E 107.1(7) . . ?
O01E C03T H03Z 110.3 . . ?
O01E C03T HS 110.3 . . ?
C03E C03T H03Z 110.3 . . ?
C03E C03T HS 110.3 . . ?
H03Z C03T HS 108.6 . . ?
O017 C03W C03F 106.3(6) . . ?
O017 C03W H7 110.5 . . ?
O017 C03W HT 110.5 . . ?
C03F C03W H7 110.5 . . ?
C03F C03W HT 110.5 . . ?
H7 C03W HT 108.7 . . ?
C03F C03Z C03R 105.5(7) . . ?
C03F C03Z H8 110.6 . . ?
C03F C03Z HU 110.6 . . ?
C03R C03Z H8 110.6 . . ?
C03R C03Z HU 110.6 . . ?
H8 C03Z HU 108.8 . . ?
C03Q C043 H04A 109.5 . . ?
C03Q C043 H04B 109.5 . . ?
C03Q C043 H04C 109.5 . . ?
H04A C043 H04B 109.5 . . ?
H04A C043 H04C 109.5 . . ?
H04B C043 H04C 109.5 . . ?

loop_
_geom_bond_atom_site_label_1
_geom_bond_atom_site_label_2
_geom_bond_distance
_geom_bond_site_symmetry_2
_geom_bond_publ_flag
K01 O00A 2.783(3) . ?
K01 O00A 2.783(3) 2_666 ?
K01 O00B 2.832(3) . ?
K01 O00B 2.832(3) 2_666 ?
K01 O00F 2.810(4) 2_666 ?
K01 O00F 2.810(4) . ?
K01 O017 2.692(5) 2_666 ?
K01 O017 2.692(5) . ?
K02 O00C 2.804(4) . ?
K02 O00D 2.845(4) . ?
K02 O00E 2.788(4) . ?
K02 O00G 2.780(4) . ?
K02 O00H 2.796(4) . ?
K02 O00J 2.787(4) . ?
K02 O00O 2.655(5) . ?
K02 O01E 2.728(5) . ?
K03 O00I 2.812(4) 2_777 ?
K03 O00I 2.812(4) . ?
K03 O00K 2.800(5) . ?
K03 O00K 2.800(5) 2_777 ?
K03 O00L 2.816(5) . ?
K03 O00L 2.817(5) 2_777 ?
K03 O00M 2.670(4) . ?
K03 O00M 2.670(4) 2_777 ?
Cl04 C01H 1.735(5) . ?
Cl05 C01M 1.748(5) . ?
Cl06 C01L 1.754(5) . ?
Cl07 C02A 1.745(6) . ?
O008 C00X 1.407(6) . ?
O008 C01K 1.432(6) . ?
O009 C012 1.384(6) . ?
O009 C03C 1.409(8) . ?
O00A C01Q 1.430(6) . ?
O00A C02B 1.413(7) . ?
O00B C01V 1.441(6) . ?
O00B C02H 1.428(8) . ?
O00C C02O 1.436(7) . ?
O00C C02Q 1.411(7) . ?
O00D C02K 1.407(7) . ?
O00D C02P 1.421(7) . ?
O00E C02L 1.427(8) . ?
O00E C02S 1.420(7) . ?
O00F C027 1.425(6) . ?
O00F C02R 1.419(6) . ?
O00G C02M 1.416(7) . ?
O00G C02N 1.397(7) . ?
O00H C02T 1.417(7) . ?
O00H C030 1.408(7) . ?
O00I C02X 1.403(9) . ?
O00I C036 1.439(9) . ?
O00J C02V 1.402(8) . ?
O00J C035 1.450(7) . ?
O00K C02Z 1.409(9) . ?
O00K C03A 1.421(7) . ?
O00L C034 1.421(9) . ?
O00L C037 1.431(7) . ?
O00M C02I 1.426(7) . ?
O00M C033 1.431(8) . ?
C00N H00N 0.9500 . ?
C00N C00P 1.401(6) . ?
C00N C00Q 1.405(6) . ?
O00O C02U 1.423(8) . ?
O00O C038 1.392(7) . ?
C00P C00T 1.420(6) . ?
C00P C00U 1.464(5) . ?
C00Q C00W 1.455(6) . ?
C00Q C00Y 1.438(6) . ?
C00R C00S 1.410(6) . ?
C00R C00V 1.445(6) . ?
C00R C013 1.432(7) . ?
C00S H00S 0.9500 . ?
C00S C00U 1.401(6) . ?
C00T C012 1.455(7) . ?
C00T C01D 1.402(6) . ?
C00U C011 1.432(6) . ?
C00V C010 1.406(7) . ?
C00V C016 1.465(6) . ?
C00W C015 1.455(6) . ?
C00W C018 1.412(7) . ?
C00X C011 1.426(6) . ?
C00X C012 1.358(6) . ?
C00Y C014 1.429(6) . ?
C00Y C01D 1.389(7) . ?
C00Z C014 1.466(6) . ?
C00Z C01H 1.412(7) . ?
C00Z C01L 1.402(7) . ?
C010 C01C 1.471(7) . ?
C010 C01I 1.435(6) . ?
C011 C01B 1.404(6) . ?
C013 C019 1.432(6) . ?
C013 C01B 1.385(7) . ?
C014 C015 1.405(7) . ?
C015 C01J 1.428(6) . ?
C016 C019 1.401(7) . ?
C016 C01F 1.424(6) . ?
O017 C03R 1.378(9) . ?
O017 C03W 1.362(9) . ?
C018 C01A 1.466(6) . ?
C018 C01T 1.425(7) . ?
C019 C01G 1.481(7) . ?
C01A C01N 1.398(7) . ?
C01A C01R 1.425(7) . ?
C01B H01B 0.9500 . ?
C01C C01P 1.419(7) . ?
C01C C01X 1.411(7) . ?
C01D H01D 0.9500 . ?
O01E C03L 1.513(9) . ?
O01E C03T 1.312(9) . ?
C01F H01F 0.9500 . ?
C01F C01U 1.341(8) . ?
C01G C01M 1.402(7) . ?
C01G C02A 1.367(7) . ?
C01H C01S 1.388(7) . ?
C01I C01U 1.447(8) . ?
C01I C020 1.399(8) . ?
C01J H01J 0.9500 . ?
C01J C01Z 1.357(8) . ?
C01K H01A 0.9900 . ?
C01K H01C 0.9900 . ?
C01K C02W 1.514(8) . ?
C01L C023 1.381(8) . ?
C01M C02E 1.394(8) . ?
C01N H01N 0.9500 . ?
C01N C01W 1.370(7) . ?
C01P H01P 0.9500 . ?
C01P C01Y 1.380(7) . ?
C01Q H01E 0.9900 . ?
C01Q H01G 0.9900 . ?
C01Q C01V 1.484(8) . ?
C01R C022 1.428(8) . ?
C01R C02C 1.415(8) . ?
C01S H01S 0.9500 . ?
C01S C024 1.348(8) . ?
C01T C01Z 1.426(7) . ?
C01T C025 1.427(8) . ?
C01U H01U 0.9500 . ?
C01V H01H 0.9900 . ?
C01V H01I 0.9900 . ?
C01W H01W 0.9500 . ?
C01W C026 1.402(9) . ?
C01X C028 1.419(8) . ?
C01X C02J 1.423(8) . ?
C01Y H01Y 0.9500 . ?
C01Y C021 1.402(8) . ?
C01Z H01Z 0.9500 . ?
C020 H020 0.9500 . ?
C020 C02J 1.369(9) . ?
C021 H021 0.9500 . ?
C021 C028 1.363(9) . ?
C022 H022 0.9500 . ?
C022 C025 1.353(8) . ?
C023 H023 0.9500 . ?
C023 C024 1.391(8) . ?
C024 H024 0.9500 . ?
C025 H025 0.9500 . ?
C026 H026 0.9500 . ?
C026 C02C 1.339(9) . ?
C027 H2 0.9900 . ?
C027 H 0.9900 . ?
C027 C02B 1.495(7) 2_666 ?
C028 H028 0.9500 . ?
C02A C02G 1.410(8) . ?
C02B H3 0.9900 . ?
C02B HA 0.9900 . ?
C02C H02C 0.9500 . ?
C02E H02E 0.9500 . ?
C02E C02F 1.375(9) . ?
C02F H02F 0.9500 . ?
C02F C02G 1.359(9) . ?
C02G H02G 0.9500 . ?
C02H H4 0.9900 . ?
C02H HB 0.9900 . ?
C02H C02R 1.488(8) . ?
C02I H9 0.9900 . ?
C02I HC 0.9900 . ?
C02I C032 1.503(9) . ?
C02J H02J 0.9500 . ?
C02K H02D 0.9900 . ?
C02K H02H 0.9900 . ?
C02K C02N 1.480(9) . ?
C02L H02I 0.9900 . ?
C02L H02K 0.9900 . ?
C02L C02P 1.473(9) . ?
C02M H02L 0.9900 . ?
C02M H02M 0.9900 . ?
C02M C02Q 1.480(9) . ?
C02N H02N 0.9900 . ?
C02N H02O 0.9900 . ?
C02O H02P 0.9900 . ?
C02O H02Q 0.9900 . ?
C02O C02T 1.471(9) . ?
C02P H02R 0.9900 . ?
C02P H02S 0.9900 . ?
C02Q H02T 0.9900 . ?
C02Q H02U 0.9900 . ?
C02R H5 0.9900 . ?
C02R HD 0.9900 . ?
C02S H02V 0.9900 . ?
C02S H02W 0.9900 . ?
C02S C035 1.478(10) . ?
C02T H02X 0.9900 . ?
C02T H02Y 0.9900 . ?
C02U H02Z 0.9900 . ?
C02U HE 0.9900 . ?
C02U C02Y 1.504(10) . ?
C02V H02 0.9900 . ?
C02V HF 0.9900 . ?
C02V C030 1.490(9) . ?
C02W H02A 0.9900 . ?
C02W H02B 0.9900 . ?
C02W C03B 1.516(9) . ?
C02X H10 0.9900 . ?
C02X HG 0.9900 . ?
C02X C037 1.500(11) 2_777 ?
C02Y H1 0.9900 . ?
C02Y HH 0.9900 . ?
C02Y C03G 1.510(9) . ?
C02Z H11 0.9900 . ?
C02Z HI 0.9900 . ?
C02Z C034 1.502(10) . ?
C030 H03L 0.9900 . ?
C030 H03M 0.9900 . ?
C032 H12 0.9900 . ?
C032 HJ 0.9900 . ?
C032 C03D 1.462(11) . ?
C033 H13 0.9900 . ?
C033 HK 0.9900 . ?
C033 C03D 1.497(11) . ?
C034 H14 0.9900 . ?
C034 HL 0.9900 . ?
C035 H03N 0.9900 . ?
C035 H03O 0.9900 . ?
C036 H15 0.9900 . ?
C036 HM 0.9900 . ?
C036 C03A 1.483(11) . ?
C037 H16 0.9900 . ?
C037 HN 0.9900 . ?
C038 H03P 0.9900 . ?
C038 H03Q 0.9900 . ?
C038 C03G 1.501(10) . ?
C03A H17 0.9900 . ?
C03A HO 0.9900 . ?
C03B H03A 0.9900 . ?
C03B H03B 0.9900 . ?
C03B C03P 1.499(12) . ?
C03C H03C 0.9900 . ?
C03C H03D 0.9900 . ?
C03C C03J 1.422(11) . ?
C03D H18 0.9900 . ?
C03D HP 0.9900 . ?
C03E H03R 0.9900 . ?
C03E H03S 0.9900 . ?
C03E C03N 1.505(12) . ?
C03E C03T 1.571(12) . ?
C03F H03 0.9900 . ?
C03F HQ 0.9900 . ?
C03F C03W 1.523(11) . ?
C03F C03Z 1.457(12) . ?
C03G H03T 0.9900 . ?
C03G H03U 0.9900 . ?
C03J H03E 0.9900 . ?
C03J H03F 0.9900 . ?
C03J C03Q 1.497(11) . ?
C03L H03V 0.9900 . ?
C03L H03W 0.9900 . ?
C03L C03N 1.449(7) . ?
C03N H03X 0.9900 . ?
C03N H03Y 0.9900 . ?
C03P H03G 0.9800 . ?
C03P H03H 0.9800 . ?
C03P H03I 0.9800 . ?
C03Q H03J 0.9900 . ?
C03Q H03K 0.9900 . ?
C03Q C043 1.420(11) . ?
C03R H6 0.9900 . ?
C03R HR 0.9900 . ?
C03R C03Z 1.516(12) . ?
C03T H03Z 0.9900 . ?
C03T HS 0.9900 . ?
C03W H7 0.9900 . ?
C03W HT 0.9900 . ?
C03Z H8 0.9900 . ?
C03Z HU 0.9900 . ?
C043 H04A 0.9800 . ?
C043 H04B 0.9800 . ?
C043 H04C 0.9800 . ?

loop_
_geom_torsion_atom_site_label_1
_geom_torsion_atom_site_label_2
_geom_torsion_atom_site_label_3
_geom_torsion_atom_site_label_4
_geom_torsion
_geom_torsion_site_symmetry_1
_geom_torsion_site_symmetry_2
_geom_torsion_site_symmetry_3
_geom_torsion_site_symmetry_4
_geom_torsion_publ_flag
K01 O00A C01Q C01V 48.9(4) . . . . ?
K01 O00A C02B C027 -45.8(5) . . . 2_666 ?
K01 O00B C01V C01Q 52.9(4) . . . . ?
K01 O00B C02H C02R -57.0(5) . . . . ?
K01 O00F C027 C02B 51.5(5) . . . 2_666 ?
K01 O00F C02R C02H -43.9(6) . . . . ?
K01 O017 C03R C03Z -126.8(7) . . . . ?
K01 O017 C03W C03F 128.3(6) . . . . ?
K02 O00C C02O C02T 41.0(6) . . . . ?
K02 O00C C02Q C02M -49.6(6) . . . . ?
K02 O00D C02K C02N 52.5(5) . . . . ?
K02 O00D C02P C02L -42.8(6) . . . . ?
K02 O00E C02L C02P -56.4(6) . . . . ?
K02 O00E C02S C035 54.4(6) . . . . ?
K02 O00G C02M C02Q -45.3(5) . . . . ?
K02 O00G C02N C02K 39.0(6) . . . . ?
K02 O00H C02T C02O 55.0(6) . . . . ?
K02 O00H C030 C02V -43.1(6) . . . . ?
K02 O00J C02V C030 -56.1(5) . . . . ?
K02 O00J C035 C02S 45.4(6) . . . . ?
K02 O00O C02U C02Y -141.5(4) . . . . ?
K02 O00O C038 C03G 151.5(5) . . . . ?
K02 O01E C03L C03N 173.7(6) . . . . ?
K02 O01E C03T C03E -144.0(6) . . . . ?
K03 O00I C02X C037 -52.0(5) . . . 2_777 ?
K03 O00I C036 C03A 49.6(5) . . . . ?
K03 O00K C02Z C034 -48.2(6) . . . . ?
K03 O00K C03A C036 48.7(6) . . . . ?
K03 O00L C034 C02Z -51.7(6) . . . . ?
K03 O00L C037 C02X 47.9(5) . . . 2_777 ?
K03 O00M C02I C032 156.6(4) . . . . ?
K03 O00M C033 C03D -135.7(5) . . . . ?
Cl04 C01H C01S C024 -175.3(4) . . . . ?
Cl05 C01M C02E C02F -173.3(5) . . . . ?
Cl06 C01L C023 C024 -176.3(4) . . . . ?
Cl07 C02A C02G C02F -176.4(5) . . . . ?
O008 C00X C011 C00U 178.8(4) . . . . ?
O008 C00X C011 C01B 0.1(6) . . . . ?
O008 C00X C012 O009 0.2(6) . . . . ?
O008 C00X C012 C00T 176.2(4) . . . . ?
O008 C01K C02W C03B 174.2(5) . . . . ?
O009 C03C C03J C03Q -178.9(8) . . . . ?
O00A C01Q C01V O00B -69.4(5) . . . . ?
O00B C02H C02R O00F 70.0(7) . . . . ?
O00C C02O C02T O00H -64.1(7) . . . . ?
O00D C02K C02N O00G -60.5(6) . . . . ?
O00E C02L C02P O00D 67.7(7) . . . . ?
O00E C02S C035 O00J -68.1(7) . . . . ?
O00G C02M C02Q O00C 64.3(6) . . . . ?
O00I C036 C03A O00K -66.6(6) . . . . ?
O00J C02V C030 O00H 68.3(7) . . . . ?
O00K C02Z C034 O00L 67.1(6) . . . . ?
O00M C02I C032 C03D -22.1(8) . . . . ?
O00M C033 C03D C032 -32.9(7) . . . . ?
C00N C00P C00T C012 -175.5(4) . . . . ?
C00N C00P C00T C01D 1.7(6) . . . . ?
C00N C00P C00U C00S -7.9(6) . . . . ?
C00N C00P C00U C011 170.6(4) . . . . ?
C00N C00Q C00W C015 -165.6(4) . . . . ?
C00N C00Q C00W C018 14.6(8) . . . . ?
C00N C00Q C00Y C014 170.1(4) . . . . ?
C00N C00Q C00Y C01D -4.7(6) . . . . ?
O00O C02U C02Y C03G -33.9(7) . . . . ?
O00O C038 C03G C02Y 8.6(8) . . . . ?
C00P C00N C00Q C00W 173.7(4) . . . . ?
C00P C00N C00Q C00Y 4.4(6) . . . . ?
C00P C00T C012 O009 -179.1(4) . . . . ?
C00P C00T C012 C00X 4.7(6) . . . . ?
C00P C00T C01D C00Y -2.1(6) . . . . ?
C00P C00U C011 C00X 5.1(6) . . . . ?
C00P C00U C011 C01B -176.2(4) . . . . ?
C00Q C00N C00P C00T -3.0(6) . . . . ?
C00Q C00N C00P C00U -179.3(4) . . . . ?
C00Q C00W C015 C014 -5.9(5) . . . . ?
C00Q C00W C015 C01J 172.7(4) . . . . ?
C00Q C00W C018 C01A 22.1(8) . . . . ?
C00Q C00W C018 C01T -166.3(5) . . . . ?
C00Q C00Y C014 C00Z -179.6(4) . . . . ?
C00Q C00Y C014 C015 -1.9(5) . . . . ?
C00Q C00Y C01D C00T 3.6(6) . . . . ?
C00R C00S C00U C00P 172.4(4) . . . . ?
C00R C00S C00U C011 -6.0(6) . . . . ?
C00R C00V C010 C01C 18.0(8) . . . . ?
C00R C00V C010 C01I -165.4(5) . . . . ?
C00R C00V C016 C019 -5.5(5) . . . . ?
C00R C00V C016 C01F 173.3(4) . . . . ?
C00R C013 C019 C016 -0.1(5) . . . . ?
C00R C013 C019 C01G -179.5(4) . . . . ?
C00R C013 C01B C011 -0.8(6) . . . . ?
C00S C00R C00V C010 11.3(9) . . . . ?
C00S C00R C00V C016 -167.5(5) . . . . ?
C00S C00R C013 C019 170.7(4) . . . . ?
C00S C00R C013 C01B -2.6(6) . . . . ?
C00S C00U C011 C00X -176.3(4) . . . . ?
C00S C00U C011 C01B 2.4(6) . . . . ?
C00T C00P C00U C00S 175.8(4) . . . . ?
C00T C00P C00U C011 -5.7(6) . . . . ?
C00U C00P C00T C012 1.0(6) . . . . ?
C00U C00P C00T C01D 178.2(4) . . . . ?
C00U C011 C01B C013 1.0(6) . . . . ?
C00V C00R C00S C00U 178.3(4) . . . . ?
C00V C00R C013 C019 -3.4(5) . . . . ?
C00V C00R C013 C01B -176.7(4) . . . . ?
C00V C010 C01C C01P 16.2(6) . . . . ?
C00V C010 C01C C01X -170.2(4) . . . . ?
C00V C010 C01I C01U -11.3(6) . . . . ?
C00V C010 C01I C020 169.9(4) . . . . ?
C00V C016 C019 C013 3.5(5) . . . . ?
C00V C016 C019 C01G -177.1(4) . . . . ?
C00V C016 C01F C01U -4.0(7) . . . . ?
C00W C00Q C00Y C014 -1.7(5) . . . . ?
C00W C00Q C00Y C01D -176.5(4) . . . . ?
C00W C015 C01J C01Z -3.5(7) . . . . ?
C00W C018 C01A C01N 13.7(7) . . . . ?
C00W C018 C01A C01R -175.2(4) . . . . ?
C00W C018 C01T C01Z -10.1(7) . . . . ?
C00W C018 C01T C025 172.7(4) . . . . ?
C00X O008 C01K C02W -162.1(4) . . . . ?
C00X C011 C01B C013 179.7(4) . . . . ?
C00Y C00Q C00W C015 4.5(4) . . . . ?
C00Y C00Q C00W C018 -175.3(5) . . . . ?
C00Y C014 C015 C00W 4.9(5) . . . . ?
C00Y C014 C015 C01J -173.5(4) . . . . ?
C00Z C014 C015 C00W -177.5(4) . . . . ?
C00Z C014 C015 C01J 4.0(8) . . . . ?
C00Z C01H C01S C024 1.0(8) . . . . ?
C00Z C01L C023 C024 1.4(8) . . . . ?
C010 C00V C016 C019 175.5(4) . . . . ?
C010 C00V C016 C01F -5.7(6) . . . . ?
C010 C01C C01P C01Y -179.8(4) . . . . ?
C010 C01C C01X C028 -180.0(4) . . . . ?
C010 C01C C01X C02J -3.9(7) . . . . ?
C010 C01I C01U C01F 1.5(7) . . . . ?
C010 C01I C020 C02J 3.8(8) . . . . ?
C011 C00X C012 O009 178.5(4) . . . . ?
C011 C00X C012 C00T -5.5(7) . . . . ?
C012 O009 C03C C03J -52.1(9) . . . . ?
C012 C00T C01D C00Y 175.1(4) . . . . ?
C012 C00X C011 C00U 0.5(6) . . . . ?
C012 C00X C011 C01B -178.2(4) . . . . ?
C013 C00R C00S C00U 6.1(6) . . . . ?
C013 C00R C00V C010 -176.0(5) . . . . ?
C013 C00R C00V C016 5.3(4) . . . . ?
C013 C019 C01G C01M -56.7(6) . . . . ?
C013 C019 C01G C02A 121.5(5) . . . . ?
C014 C00Y C01D C00T -170.0(4) . . . . ?
C014 C00Z C01H Cl04 -2.5(6) . . . . ?
C014 C00Z C01H C01S -178.9(5) . . . . ?
C014 C00Z C01L Cl06 -4.8(6) . . . . ?
C014 C00Z C01L C023 177.7(5) . . . . ?
C014 C015 C01J C01Z 174.9(5) . . . . ?
C015 C00W C018 C01A -157.6(4) . . . . ?
C015 C00W C018 C01T 13.9(6) . . . . ?
C015 C01J C01Z C01T 7.5(8) . . . . ?
C016 C00V C010 C01C -163.3(4) . . . . ?
C016 C00V C010 C01I 13.2(6) . . . . ?
C016 C019 C01G C01M 124.0(5) . . . . ?
C016 C019 C01G C02A -57.8(7) . . . . ?
C016 C01F C01U C01I 6.1(7) . . . . ?
O017 C03R C03Z C03F -25.9(12) . . . . ?
C018 C00W C015 C014 173.9(4) . . . . ?
C018 C00W C015 C01J -7.4(6) . . . . ?
C018 C01A C01N C01W 174.1(4) . . . . ?
C018 C01A C01R C022 -2.2(7) . . . . ?
C018 C01A C01R C02C -176.6(4) . . . . ?
C018 C01T C01Z C01J -0.7(8) . . . . ?
C018 C01T C025 C022 5.9(8) . . . . ?
C019 C013 C01B C011 -172.6(4) . . . . ?
C019 C016 C01F C01U 174.4(5) . . . . ?
C019 C01G C01M Cl05 -7.2(7) . . . . ?
C019 C01G C01M C02E 175.0(5) . . . . ?
C019 C01G C02A Cl07 -1.4(7) . . . . ?
C019 C01G C02A C02G -177.0(5) . . . . ?
C01A C018 C01T C01Z 162.2(4) . . . . ?
C01A C018 C01T C025 -14.9(7) . . . . ?
C01A C01N C01W C026 0.7(7) . . . . ?
C01A C01R C022 C025 -7.5(8) . . . . ?
C01A C01R C02C C026 4.0(8) . . . . ?
C01B C013 C019 C016 172.5(4) . . . . ?
C01B C013 C019 C01G -6.9(7) . . . . ?
C01C C010 C01I C01U 165.6(4) . . . . ?
C01C C010 C01I C020 -13.2(6) . . . . ?
C01C C01P C01Y C021 -2.4(7) . . . . ?
C01C C01X C028 C021 2.0(8) . . . . ?
C01C C01X C02J C020 -6.0(8) . . . . ?
C01D C00T C012 O009 3.6(6) . . . . ?
C01D C00T C012 C00X -172.5(4) . . . . ?
C01D C00Y C014 C00Z -5.5(8) . . . . ?
C01D C00Y C014 C015 172.2(4) . . . . ?
O01E C03L C03N C03E -34.9(9) . . . . ?
C01F C016 C019 C013 -175.1(4) . . . . ?
C01F C016 C019 C01G 4.3(8) . . . . ?
C01G C01M C02E C02F 4.6(9) . . . . ?
C01G C02A C02G C02F -0.6(8) . . . . ?
C01H C00Z C014 C00Y 119.8(5) . . . . ?
C01H C00Z C014 C015 -57.4(7) . . . . ?
C01H C00Z C01L Cl06 177.0(4) . . . . ?
C01H C00Z C01L C023 -0.6(7) . . . . ?
C01H C01S C024 C023 -0.2(8) . . . . ?
C01I C010 C01C C01P -160.4(4) . . . . ?
C01I C010 C01C C01X 13.1(6) . . . . ?
C01I C020 C02J C01X 6.2(8) . . . . ?
C01K O008 C00X C011 84.0(5) . . . . ?
C01K O008 C00X C012 -97.6(5) . . . . ?
C01K C02W C03B C03P 62.6(8) . . . . ?
C01L C00Z C014 C00Y -58.3(6) . . . . ?
C01L C00Z C014 C015 124.5(5) . . . . ?
C01L C00Z C01H Cl04 175.7(4) . . . . ?
C01L C00Z C01H C01S -0.6(7) . . . . ?
C01L C023 C024 C01S -0.9(8) . . . . ?
C01M C01G C02A Cl07 176.9(4) . . . . ?
C01M C01G C02A C02G 1.3(7) . . . . ?
C01M C02E C02F C02G -3.6(9) . . . . ?
C01N C01A C01R C022 169.4(4) . . . . ?
C01N C01A C01R C02C -5.1(6) . . . . ?
C01N C01W C026 C02C -2.1(8) . . . . ?
C01P C01C C01X C028 -6.3(7) . . . . ?
C01P C01C C01X C02J 169.8(4) . . . . ?
C01P C01Y C021 C028 -2.0(8) . . . . ?
C01Q O00A C02B C027 177.5(4) . . . 2_666 ?
C01R C01A C01N C01W 2.8(6) . . . . ?
C01R C022 C025 C01T 5.8(9) . . . . ?
C01T C018 C01A C01N -158.0(4) . . . . ?
C01T C018 C01A C01R 13.1(6) . . . . ?
C01U C01I C020 C02J -174.9(5) . . . . ?
C01V O00B C02H C02R -179.8(4) . . . . ?
C01W C026 C02C C01R -0.3(8) . . . . ?
C01X C01C C01P C01Y 6.6(7) . . . . ?
C01Y C021 C028 C01X 2.2(9) . . . . ?
C01Z C01T C025 C022 -171.3(5) . . . . ?
C020 C01I C01U C01F -179.7(5) . . . . ?
C022 C01R C02C C026 -170.4(5) . . . . ?
C025 C01T C01Z C01J 176.4(5) . . . . ?
C027 O00F C02R C02H -178.9(5) . . . . ?
C028 C01X C02J C020 170.0(5) . . . . ?
C02A C01G C01M Cl05 174.4(4) . . . . ?
C02A C01G C01M C02E -3.3(7) . . . . ?
C02B O00A C01Q C01V -172.8(4) . . . . ?
C02C C01R C022 C025 166.9(5) . . . . ?
C02E C02F C02G C02A 1.7(9) . . . . ?
C02H O00B C01V C01Q 174.6(4) . . . . ?
C02I O00M C033 C03D 19.6(7) . . . . ?
C02I C032 C03D C033 33.1(7) . . . . ?
C02J C01X C028 C021 -174.1(5) . . . . ?
C02K O00D C02P C02L -173.8(5) . . . . ?
C02L O00E C02S C035 -179.1(5) . . . . ?
C02M O00G C02N C02K 179.5(5) . . . . ?
C02N O00G C02M C02Q 172.2(5) . . . . ?
C02O O00C C02Q C02M 178.5(5) . . . . ?
C02P O00D C02K C02N -176.4(5) . . . . ?
C02Q O00C C02O C02T 171.8(5) . . . . ?
C02R O00F C027 C02B -174.1(5) . . . 2_666 ?
C02S O00E C02L C02P 177.0(5) . . . . ?
C02T O00H C030 C02V -174.0(5) . . . . ?
C02U O00O C038 C03G -30.9(8) . . . . ?
C02U C02Y C03G C038 15.3(8) . . . . ?
C02V O00J C035 C02S 173.6(5) . . . . ?
C02X O00I C036 C03A -179.8(5) . . . . ?
C02Z O00K C03A C036 -176.5(5) . . . . ?
C030 O00H C02T C02O -173.9(5) . . . . ?
C033 O00M C02I C032 1.3(8) . . . . ?
C034 O00L C037 C02X 179.1(5) . . . 2_777 ?
C035 O00J C02V C030 174.6(5) . . . . ?
C036 O00I C02X C037 178.1(5) . . . 2_777 ?
C037 O00L C034 C02Z 176.6(5) . . . . ?
C038 O00O C02U C02Y 41.2(7) . . . . ?
C03A O00K C02Z C034 177.3(5) . . . . ?
C03C O009 C012 C00T 107.7(6) . . . . ?
C03C O009 C012 C00X -76.2(6) . . . . ?
C03C C03J C03Q C043 -165.6(10) . . . . ?
C03L O01E C03T C03E -0.1(11) . . . . ?
C03N C03E C03T O01E -21.6(10) . . . . ?
C03R O017 C03W C03F -37.0(10) . . . . ?
C03T O01E C03L C03N 22.8(11) . . . . ?
C03T C03E C03N C03L 34.1(9) . . . . ?
C03W O017 C03R C03Z 39.1(10) . . . . ?
C03W C03F C03Z C03R 4.5(11) . . . . ?
C03Z C03F C03W O017 18.7(10) . . . . ?

loop_
_smtbx_masks_void_nr
_smtbx_masks_void_average_x
_smtbx_masks_void_average_y
_smtbx_masks_void_average_z
_smtbx_masks_void_volume
_smtbx_masks_void_count_electrons
_smtbx_masks_void_content
1 -0.565 -0.065 -0.979 1524.5 391.8 '10 C4OH8'
